data_4345173
loop_
_publ_author_name
'Zhou, Yang'
'Zheng, Xiu-Ying'
'Cai, Jing'
'Hong, Zi-Feng'
'Yan, Zhi-Hao'
'Kong, Xiang-Jian'
'Ren, Yan-Ping'
'Long, La-Sheng'
'Zheng, Lan-Sun'

_publ_section_title
;
 Three Giant Lanthanide Clusters Ln37 (Ln = Gd, Tb, and Eu) Featuring A
 Double-Cage Structure.
;
_journal_issue 4
_journal_name_full 'Inorganic chemistry'
_journal_page_first 2037
_journal_page_last 2041
_journal_paper_doi 10.1021/acs.inorgchem.6b02714
_journal_volume 56
_journal_year 2017
_chemical_formula_sum 'C104 H490 Cl21 Eu37 O378'
_chemical_formula_weight 14157.90
_chemical_name_systematic
;
 ?
;
_space_group_crystal_system orthorhombic
_space_group_IT_number 36
_space_group_name_Hall 'C 2c -2'
_space_group_name_H-M_alt 'C m c 21'
_symmetry_space_group_name_Hall 'C 2c -2'
_symmetry_space_group_name_H-M 'C m c 21'
_atom_sites_solution_hydrogens mixed
_audit_creation_method SHELXL-2013
_cell_angle_alpha 90
_cell_angle_beta 90
_cell_angle_gamma 90
_cell_formula_units_Z 4
_cell_length_a 49.948(10)
_cell_length_b 27.552(6)
_cell_length_c 29.639(6)
_cell_measurement_reflns_used 174031
_cell_measurement_temperature 173(2)
_cell_volume 40788(15)
_computing_data_collection bluice
_computing_molecular_graphics 'Bruker SHELXTL'
_computing_publication_material 'Bruker SHELXTL'
_computing_structure_refinement 'SHELXL-2013 (Sheldrick, 2013)'
_computing_structure_solution 'XT (Sheldrick, 2015)'
_diffrn_ambient_temperature 173(2)
_diffrn_measured_fraction_theta_full 0.972
_diffrn_measured_fraction_theta_max 0.999
_diffrn_measurement_device_type 'MarCCD mx300'
_diffrn_measurement_method '\w scans'
_diffrn_radiation_type 'synchrotron Monochr'
_diffrn_radiation_wavelength 0.71073
_diffrn_reflns_av_R_equivalents 0.0979
_diffrn_reflns_av_unetI/netI 0.0939
_diffrn_reflns_Laue_measured_fraction_full 0.972
_diffrn_reflns_Laue_measured_fraction_max 0.999
_diffrn_reflns_limit_h_max 59
_diffrn_reflns_limit_h_min -59
_diffrn_reflns_limit_k_max 32
_diffrn_reflns_limit_k_min 0
_diffrn_reflns_limit_l_max 35
_diffrn_reflns_limit_l_min -35
_diffrn_reflns_number 67156
_diffrn_reflns_point_group_measured_fraction_full 0.973
_diffrn_reflns_point_group_measured_fraction_max 1.000
_diffrn_reflns_theta_full 25.242
_diffrn_reflns_theta_max 25.000
_diffrn_reflns_theta_min 1.088
_diffrn_source 'Sychrotron X-Ray'
_exptl_absorpt_coefficient_mu 5.863
_exptl_absorpt_correction_type none
_exptl_crystal_colour colorless
_exptl_crystal_density_diffrn 2.306
_exptl_crystal_density_method 'not measured'
_exptl_crystal_description block
_exptl_crystal_F_000 27304
_exptl_crystal_size_max 0.120
_exptl_crystal_size_mid 0.100
_exptl_crystal_size_min 0.100
_platon_squeeze_details
;
;
_refine_diff_density_max 2.255
_refine_diff_density_min -2.673
_refine_diff_density_rms 0.301
_refine_ls_abs_structure_details
;
 Refined as a perfect inversion twin.
;
_refine_ls_abs_structure_Flack 0.5
_refine_ls_extinction_method none
_refine_ls_goodness_of_fit_ref 1.025
_refine_ls_hydrogen_treatment constr
_refine_ls_matrix_type full
_refine_ls_number_parameters 1840
_refine_ls_number_reflns 36309
_refine_ls_number_restraints 1150
_refine_ls_restrained_S_all 1.026
_refine_ls_R_factor_all 0.0585
_refine_ls_R_factor_gt 0.0555
_refine_ls_shift/su_max 0.090
_refine_ls_shift/su_mean 0.002
_refine_ls_structure_factor_coef Fsqd
_refine_ls_weighting_details
;
 w=1/[\s^2^(Fo^2^)+(0.0993P)^2^+216.5794P]
 where P=(Fo^2^+2Fc^2^)/3
;
_refine_ls_weighting_scheme calc
_refine_ls_wR_factor_gt 0.1430
_refine_ls_wR_factor_ref 0.1448
_reflns_Friedel_coverage 0.958
_reflns_Friedel_fraction_full 0.973
_reflns_Friedel_fraction_max 1.000
_reflns_number_gt 35133
_reflns_number_total 36309
_reflns_threshold_expression 'I > 2\s(I)'
_cod_data_source_file ic6b02714_si_004.cif
_cod_data_source_block Eu37
_cod_depositor_comments 'Adding full bibliography for 4345172--4345173.cif.'
_cod_original_cell_volume 40788(14)
_cod_database_code 4345173
_shelx_space_group_comment
;
The symmetry employed for this shelxl refinement is uniquely defined
by the following loop, which should always be used as a source of
symmetry information in preference to the above space-group names.
They are only intended as comments.
;
_shelx_estimated_absorpt_t_min 0.540
_shelx_estimated_absorpt_t_max 0.592
_platon_eu37_details
;
SQUEEZE removed 7 disordered ClO4- anions and 100 disordered 
water molecules per formula unit. This valueis calculated 
based upon elemental analysis data.
;
_shelxl_version_number 2013-2

loop_
_space_group_symop_operation_xyz
'x, y, z'
'-x, -y, z+1/2'
'x, -y, z+1/2'
'-x, y, z'
'x+1/2, y+1/2, z'
'-x+1/2, -y+1/2, z+1/2'
'x+1/2, -y+1/2, z+1/2'
'-x+1/2, y+1/2, z'

loop_
_atom_site_label
_atom_site_type_symbol
_atom_site_fract_x
_atom_site_fract_y
_atom_site_fract_z
_atom_site_U_iso_or_equiv
_atom_site_adp_type
_atom_site_occupancy
_atom_site_site_symmetry_order
_atom_site_calc_flag
_atom_site_refinement_flags_posn
_atom_site_refinement_flags_adp
_atom_site_refinement_flags_occupancy
Eu1 Eu 0.11187(2) 0.22229(2) 0.16935(2) 0.01607(11) Uani 1 1 d . . .
Eu2 Eu 0.11308(2) 0.48277(2) 0.15050(2) 0.01453(11) Uani 1 1 d . . .
Eu3 Eu 0.11242(2) 0.33498(2) -0.04882(2) 0.01590(11) Uani 1 1 d . . .
Eu4 Eu 0.04033(2) 0.39603(2) -0.02276(2) 0.01495(11) Uani 1 1 d . . .
Eu5 Eu 0.0000 0.34795(2) 0.08977(2) 0.01160(14) Uani 1 2 d S T P
Eu6 Eu 0.22580(2) 0.37933(2) 0.02684(2) 0.01837(11) Uani 1 1 d . . .
Eu7 Eu 0.22563(2) 0.38872(2) 0.15219(2) 0.01849(12) Uani 1 1 d . . .
Eu8 Eu 0.10915(2) 0.21811(2) 0.03132(2) 0.01850(12) Uani 1 1 d . . .
Eu9 Eu 0.10970(2) 0.46616(2) 0.01672(2) 0.01772(11) Uani 1 1 d . . .
Eu10 Eu 0.04018(2) 0.21914(2) 0.10718(2) 0.01618(11) Uani 1 1 d . . .
Eu11 Eu 0.10920(2) 0.35560(2) 0.22332(2) 0.01598(11) Uani 1 1 d . . .
Eu12 Eu 0.18005(2) 0.26544(2) -0.01892(2) 0.01778(11) Uani 1 1 d . . .
Eu13 Eu 0.17929(2) 0.28362(2) 0.20892(2) 0.01689(11) Uani 1 1 d . . .
Eu14 Eu 0.22686(2) 0.26583(2) 0.09648(2) 0.01905(12) Uani 1 1 d . . .
Eu15 Eu 0.04057(2) 0.42809(2) 0.18491(2) 0.01402(10) Uani 1 1 d . . .
Eu16 Eu 0.18016(2) 0.48723(2) 0.08048(2) 0.01744(11) Uani 1 1 d . . .
Eu17 Eu 0.13320(2) 0.24206(2) 0.30166(2) 0.01986(12) Uani 1 1 d . . .
Eu18 Eu 0.13333(2) 0.20138(2) -0.09980(2) 0.02158(12) Uani 1 1 d . . .
Eu19 Eu 0.13540(2) 0.59701(2) 0.06857(2) 0.02178(12) Uani 1 1 d . . .
O1 O 0.23865(18) 0.3812(3) 0.2340(3) 0.034(2) Uani 1 1 d . U .
O1W O 0.2310(3) 0.1838(4) 0.0569(4) 0.057(3) Uani 1 1 d . U .
O2W O 0.14519(19) 0.3044(4) 0.3635(3) 0.038(2) Uani 1 1 d . U .
O3W O 0.1634(2) 0.6400(4) 0.1319(3) 0.044(2) Uani 1 1 d . U .
O4W O 0.15684(19) 0.2320(4) -0.1714(3) 0.040(2) Uani 1 1 d . U .
O5W O 0.12616(18) 0.1307(3) 0.0537(3) 0.032(2) Uani 1 1 d . U .
O6W O 0.1291(2) 0.1357(3) 0.1566(4) 0.046(3) Uani 1 1 d . U .
O7W O 0.13305(16) 0.5144(3) 0.2247(3) 0.031(2) Uani 1 1 d . U .
O8W O 0.2761(3) 0.2530(5) 0.0847(5) 0.063(3) Uani 1 1 d . U .
O9W O 0.20734(16) 0.2084(3) 0.2222(3) 0.0247(18) Uani 1 1 d . U .
O2 O 0.23112(19) 0.4708(3) 0.1969(3) 0.036(2) Uani 1 1 d . U .
O3 O 0.27221(18) 0.4196(3) 0.1637(3) 0.036(2) Uani 1 1 d . U .
O4 O 0.27263(15) 0.3714(3) -0.0033(3) 0.0270(18) Uani 1 1 d . U .
O5 O 0.23107(17) 0.3818(3) -0.0621(3) 0.0295(19) Uani 1 1 d . U .
O6 O 0.24068(18) 0.4587(3) -0.0081(3) 0.035(2) Uani 1 1 d . U .
O7 O 0.1256(3) 0.1432(4) -0.1649(4) 0.063(3) Uani 1 1 d . U .
O8 O 0.0927(2) 0.1475(3) -0.0896(4) 0.043(2) Uani 1 1 d . U .
O9 O 0.1454(2) 0.1112(4) -0.0837(4) 0.052(3) Uani 1 1 d . U .
O10 O 0.1307(2) 0.2006(3) 0.3763(3) 0.041(2) Uani 1 1 d . U .
O10W O 0.1248(2) 0.4131(4) 0.2861(4) 0.052(3) Uani 1 1 d . U .
O11W O 0.09140(18) 0.2746(3) 0.3374(3) 0.037(2) Uani 1 1 d . U .
O12W O 0.1317(3) 0.6887(4) 0.0595(4) 0.055(3) Uani 1 1 d . U .
O13W O 0.1474(2) 0.6194(4) -0.0146(4) 0.046(3) Uani 1 1 d . U .
O14W O 0.0928(2) 0.6137(3) 0.0229(4) 0.044(3) Uani 1 1 d . U .
O15W O 0.12534(18) 0.4959(3) -0.0621(3) 0.035(2) Uani 1 1 d . U .
O16W O 0.13277(17) 0.3878(3) -0.1104(3) 0.033(2) Uani 1 1 d . U .
O17W O 0.21016(18) 0.5379(3) 0.1325(3) 0.033(2) Uani 1 1 d . U .
O18W O 0.20992(17) 0.2893(3) -0.0864(3) 0.0302(18) Uani 1 1 d . U .
O19W O 0.10515(18) 0.6260(3) 0.1296(4) 0.037(2) Uani 1 1 d . U .
O20W O 0.1008(2) 0.2417(4) -0.1512(3) 0.039(2) Uani 1 1 d . U .
O11 O 0.15529(17) 0.1580(3) 0.3054(3) 0.033(2) Uani 1 1 d . U .
O12 O 0.10214(19) 0.1698(3) 0.2969(3) 0.037(2) Uani 1 1 d . U .
O13 O 0.18257(16) 0.4271(3) 0.0196(3) 0.0211(17) Uani 1 1 d . U .
O14 O 0.14271(17) 0.4016(3) -0.0123(3) 0.0311(19) Uani 1 1 d . U .
O15 O 0.18161(17) 0.3536(3) -0.0133(3) 0.0252(18) Uani 1 1 d . U .
O16 O 0.18128(15) 0.2417(3) 0.0591(3) 0.0219(17) Uani 1 1 d . U .
O17 O 0.18178(15) 0.2422(3) 0.1346(3) 0.0208(17) Uani 1 1 d . U .
O18 O 0.14281(17) 0.2253(3) 0.0986(3) 0.0320(19) Uani 1 1 d . U .
O19 O 0.14179(16) 0.4138(3) 0.1834(3) 0.0279(18) Uani 1 1 d . U .
O20 O 0.18157(15) 0.3702(3) 0.1907(3) 0.0219(17) Uani 1 1 d . U .
O21 O 0.18156(15) 0.4385(3) 0.1491(3) 0.0193(16) Uani 1 1 d . U .
O22 O 0.0710(2) 0.3250(3) -0.0097(3) 0.041(2) Uani 1 1 d . U .
O23 O 0.06538(16) 0.2663(3) 0.0457(3) 0.0236(17) Uani 1 1 d . U .
O24 O 0.03501(14) 0.3277(3) 0.0327(3) 0.0197(16) Uani 1 1 d . U .
O25 O 0.03534(13) 0.3060(2) 0.1325(2) 0.0167(15) Uani 1 1 d . U .
O26 O 0.0721(2) 0.2676(3) 0.1556(3) 0.039(2) Uani 1 1 d . U .
O27 O 0.06580(15) 0.3474(3) 0.1768(3) 0.0201(16) Uani 1 1 d . U .
O28 O 0.06612(15) 0.4289(3) 0.0465(2) 0.0190(16) Uani 1 1 d . U .
O29 O 0.03529(14) 0.4098(3) 0.1017(3) 0.0196(16) Uani 1 1 d . U .
O30 O 0.07224(19) 0.4474(3) 0.1203(3) 0.037(2) Uani 1 1 d . U .
O31 O 0.1081(3) 0.3656(5) 0.0332(6) 0.0745(17) Uani 1 1 d . U .
O32 O 0.14236(18) 0.3454(4) 0.0891(4) 0.041(2) Uani 1 1 d . U .
O33 O 0.13378(16) 0.2935(3) 0.0149(3) 0.0279(17) Uani 1 1 d . U .
O34 O 0.2810(3) 0.1624(6) 0.1270(5) 0.079(4) Uani 1 1 d . U .
O35 O 0.24299(18) 0.2014(3) 0.1507(3) 0.0323(19) Uani 1 1 d . U .
O36 O 0.08347(16) 0.3292(3) -0.1158(3) 0.0277(18) Uani 1 1 d . U .
O37 O 0.04446(18) 0.3694(3) -0.1007(3) 0.035(2) Uani 1 1 d . U .
O38 O 0.20833(18) 0.1904(3) -0.0284(3) 0.0307(19) Uani 1 1 d . U .
O39 O 0.18330(17) 0.1967(3) -0.0911(3) 0.0298(19) Uani 1 1 d . U .
O40 O 0.20960(17) 0.5315(3) 0.0247(3) 0.0286(18) Uani 1 1 d . U .
O41 O 0.18510(17) 0.5934(3) 0.0556(3) 0.0301(19) Uani 1 1 d . U .
O42 O 0.07600(17) 0.5255(3) -0.0118(3) 0.0304(19) Uani 1 1 d . U .
O43 O 0.03866(16) 0.4836(3) -0.0325(3) 0.0299(19) Uani 1 1 d . U .
O44 O 0.08117(17) 0.1668(3) 0.2115(3) 0.0254(18) Uani 1 1 d . U .
O45 O 0.0447(2) 0.1594(3) 0.1675(3) 0.039(2) Uani 1 1 d . U .
O46 O 0.0000 0.2920(5) 0.2363(7) 0.075(4) Uani 1 2 d DS TU P
O47 O 0.0000 0.2339(5) 0.1733(4) 0.035(2) Uani 1 2 d DS TU P
O48 O 0.07664(18) 0.1592(3) -0.0010(3) 0.0315(19) Uani 1 1 d . U .
O49 O 0.03913(18) 0.1648(3) 0.0419(3) 0.036(2) Uani 1 1 d . U .
O50 O 0.08385(15) 0.5486(3) 0.1771(3) 0.0220(17) Uani 1 1 d . U .
O51 O 0.04503(17) 0.5148(3) 0.2007(3) 0.0277(18) Uani 1 1 d . U .
O52 O 0.18320(17) 0.2498(3) 0.3038(3) 0.0310(19) Uani 1 1 d . U .
O53 O 0.20728(17) 0.3125(3) 0.2735(3) 0.0295(19) Uani 1 1 d . U .
O54 O 0.03863(16) 0.3933(3) 0.2603(3) 0.0295(19) Uani 1 1 d D U .
O55 O 0.07550(17) 0.3531(3) 0.2839(3) 0.0297(19) Uani 1 1 d D U .
O56 O 0.14857(15) 0.2859(3) -0.0810(3) 0.0213(16) Uani 1 1 d . U .
H56A H 0.1576 0.3022 -0.1069 0.026 Uiso 1 1 calc R U .
O57 O 0.10068(15) 0.2449(3) -0.0489(3) 0.0227(17) Uani 1 1 d . U .
H57A H 0.0817 0.2391 -0.0582 0.027 Uiso 1 1 calc R U .
O58 O 0.0000 0.4091(3) 0.0227(3) 0.015(2) Uani 1 2 d S TU P
H58A H 0.0000 0.4430 0.0347 0.018 Uiso 1 2 calc R U P
O59 O 0.20090(14) 0.3441(2) 0.0913(2) 0.0162(15) Uani 1 1 d . U .
H59A H 0.1809 0.3436 0.0911 0.019 Uiso 1 1 calc R U .
O60 O 0.22395(14) 0.4434(3) 0.0850(3) 0.0194(16) Uani 1 1 d . U .
H60A H 0.2396 0.4659 0.0835 0.023 Uiso 1 1 calc R U .
O61 O 0.0000 0.3802(3) 0.1723(3) 0.015(2) Uani 1 2 d S TU P
H61A H 0.0000 0.3520 0.1935 0.018 Uiso 1 2 calc R U P
O62 O 0.0000 0.2547(3) 0.0743(3) 0.0155(15) Uani 1 2 d S TU P
H62A H 0.0000 0.2489 0.0410 0.019 Uiso 1 2 calc R U P
O63 O 0.25163(15) 0.3465(3) 0.0918(3) 0.0220(16) Uani 1 1 d . U .
H63A H 0.2716 0.3475 0.0917 0.026 Uiso 1 1 calc R U .
O64 O 0.14774(15) 0.5215(3) 0.0262(3) 0.0198(16) Uani 1 1 d . U .
H64A H 0.1564 0.5292 -0.0034 0.024 Uiso 1 1 calc R U .
O65 O 0.08686(14) 0.1914(2) 0.1018(2) 0.0171(15) Uani 1 1 d . U .
H65A H 0.0870 0.1551 0.1026 0.021 Uiso 1 1 calc R U .
O66 O 0.14977(14) 0.5362(3) 0.1253(2) 0.0183(16) Uani 1 1 d . U .
H66A H 0.1591 0.5518 0.1514 0.022 Uiso 1 1 calc R U .
O67 O 0.10101(15) 0.2666(3) 0.2405(3) 0.0208(16) Uani 1 1 d . U .
H67A H 0.0820 0.2608 0.2498 0.025 Uiso 1 1 calc R U .
O68 O 0.22453(16) 0.2905(3) 0.0144(3) 0.0246(17) Uani 1 1 d . U .
H68A H 0.2401 0.2785 -0.0036 0.030 Uiso 1 1 calc R U .
O69 O 0.13438(15) 0.4430(3) 0.0852(3) 0.0222(17) Uani 1 1 d . U .
H69A H 0.1362 0.4071 0.0890 0.027 Uiso 1 1 calc R U .
O70 O 0.22405(15) 0.3025(3) 0.1721(3) 0.0221(17) Uani 1 1 d . U .
H70A H 0.2395 0.2928 0.1917 0.027 Uiso 1 1 calc R U .
O71 O 0.08790(14) 0.4360(2) 0.2092(2) 0.0163(15) Uani 1 1 d . U .
H71A H 0.0883 0.4549 0.2380 0.020 Uiso 1 1 calc R U .
O72 O 0.14605(14) 0.3179(2) 0.2636(2) 0.0149(15) Uani 1 1 d . U .
H72A H 0.1547 0.3411 0.2850 0.018 Uiso 1 1 calc R U .
O73 O 0.13395(14) 0.3027(3) 0.1691(3) 0.0190(16) Uani 1 1 d . U .
H73A H 0.1360 0.3172 0.1384 0.023 Uiso 1 1 calc R U .
O74 O 0.14796(13) 0.2173(3) 0.2242(2) 0.0164(15) Uani 1 1 d . U .
H74A H 0.1569 0.1849 0.2240 0.020 Uiso 1 1 calc R U .
O75 O 0.10232(14) 0.5275(2) 0.0782(2) 0.0159(15) Uani 1 1 d . U .
H75A H 0.0834 0.5396 0.0783 0.019 Uiso 1 1 calc R U .
O76 O 0.08763(14) 0.4141(2) -0.0418(2) 0.0139(15) Uani 1 1 d . U .
H76A H 0.0882 0.4313 -0.0715 0.017 Uiso 1 1 calc R U .
O77 O 0.14624(14) 0.1982(2) -0.0181(3) 0.0188(16) Uani 1 1 d . U .
H77A H 0.1546 0.1663 -0.0099 0.023 Uiso 1 1 calc R U .
O78 O 0.0000 0.4800(4) 0.1455(4) 0.032(3) Uiso 1 2 d S . P
O79 O 0.0000 0.3354(4) -0.0464(4) 0.027(2) Uani 1 2 d S TU P
O80 O 0.0000 0.4618(4) 0.2371(4) 0.023(2) Uani 1 2 d S TU P
O81 O 0.0000 0.1563(4) 0.1063(5) 0.034(3) Uani 1 2 d S TU P
O82 O 0.0000 0.4293(4) -0.0753(4) 0.022(2) Uani 1 2 d S TU P
O83 O 0.2464(2) 0.2948(5) -0.2069(4) 0.059(3) Uani 1 1 d . U .
O84 O 0.2322(2) 0.2277(5) -0.2536(5) 0.063(3) Uani 1 1 d . U .
O85 O 0.2149(2) 0.2345(4) -0.1773(4) 0.056(3) Uani 1 1 d . U .
O86 O 0.0868(4) 0.5451(6) -0.1402(6) 0.090(5) Uani 1 1 d . U .
O87 O 0.0838(3) 0.4584(5) -0.1382(5) 0.083(4) Uani 1 1 d . U .
O88 O 0.0460(3) 0.5044(6) -0.1546(6) 0.085(4) Uani 1 1 d . U .
O89 O 0.0832(3) 0.4978(5) -0.2067(4) 0.069(4) Uani 1 1 d . U .
O90 O 0.3242(4) 0.2896(5) -0.0525(6) 0.088(5) Uani 1 1 d . U .
O91 O 0.3217(3) 0.2403(6) 0.0197(6) 0.084(5) Uani 1 1 d . U .
O92 O 0.3215(2) 0.2020(4) -0.0524(4) 0.053(3) Uani 1 1 d . U .
O93 O 0.2835(2) 0.2503(4) -0.0299(4) 0.057(3) Uani 1 1 d . U .
O94 O 0.2601(5) 0.5892(7) 0.1024(8) 0.121(6) Uani 1 1 d . U .
O95 O 0.3123(4) 0.5522(9) 0.0981(9) 0.131(6) Uani 1 1 d . U .
O96 O 0.2828(3) 0.5672(6) 0.0364(6) 0.084(4) Uani 1 1 d . U .
O97 O 0.2733(3) 0.5083(5) 0.0902(6) 0.076(4) Uani 1 1 d . U .
O98 O 0.2093(4) 0.0732(7) 0.2526(7) 0.104(5) Uani 1 1 d . U .
O99 O 0.2092(3) 0.1268(6) 0.3201(6) 0.088(4) Uani 1 1 d . U .
O100 O 0.1962(4) 0.0444(7) 0.3259(8) 0.106(5) Uani 1 1 d . U .
O101 O 0.2416(3) 0.0638(6) 0.3090(7) 0.093(5) Uani 1 1 d . U .
O102 O 0.1120(8) 0.6792(14) 0.2333(15) 0.217(9) Uani 1 1 d . U .
O103 O 0.1185(4) 0.6062(7) 0.2798(7) 0.115(6) Uani 1 1 d . U .
O104 O 0.1569(4) 0.6303(7) 0.2334(7) 0.099(5) Uani 1 1 d . U .
O105 O 0.1484(6) 0.6626(9) 0.2965(10) 0.155(7) Uani 1 1 d . U .
O106 O 0.2135(7) 0.5460(12) -0.1345(12) 0.180(8) Uani 1 1 d . U .
O107 O 0.1815(4) 0.5201(7) -0.0871(8) 0.107(6) Uani 1 1 d . U .
O108 O 0.1692(12) 0.527(2) -0.149(2) 0.340(10) Uani 1 1 d . U .
O109 O 0.1882(10) 0.6022(17) -0.1045(17) 0.259(9) Uani 1 1 d . U .
O110 O 0.2018(3) 0.2929(6) -0.2356(6) 0.084(4) Uani 1 1 d . U .
Cl1 Cl 0.22403(7) 0.26247(13) -0.21800(13) 0.0426(9) Uani 1 1 d . . .
Cl2 Cl 0.07424(7) 0.50122(12) -0.15968(10) 0.0359(7) Uani 1 1 d . . .
Cl3 Cl 0.31334(8) 0.24718(13) -0.02833(12) 0.0468(9) Uani 1 1 d . . .
Cl4 Cl 0.28296(10) 0.55371(17) 0.08331(16) 0.0685(12) Uani 1 1 d . . .
Cl5 Cl 0.21343(8) 0.07682(14) 0.30164(13) 0.0488(9) Uani 1 1 d . . .
Cl6 Cl 0.13510(11) 0.64506(16) 0.26149(17) 0.0631(12) Uani 1 1 d . . .
Cl7 Cl 0.18567(12) 0.5569(2) -0.1277(2) 0.0794(15) Uani 1 1 d . . .
C1 C 0.2474(3) 0.4231(5) 0.2622(5) 0.038(3) Uani 1 1 d . U .
H1A H 0.2326 0.4330 0.2830 0.046 Uiso 1 1 calc R U .
C2 C 0.2538(3) 0.4652(4) 0.2285(4) 0.032(3) Uani 1 1 d . U .
H2A H 0.2561 0.4961 0.2458 0.038 Uiso 1 1 calc R U .
C3 C 0.2796(3) 0.4565(5) 0.1975(5) 0.038(3) Uani 1 1 d . U .
H3A H 0.2839 0.4875 0.1814 0.046 Uiso 1 1 calc R U .
C4 C 0.3042(3) 0.4423(6) 0.2281(6) 0.047(3) Uani 1 1 d . U .
H4A H 0.3197 0.4350 0.2086 0.056 Uiso 1 1 calc R U .
H4B H 0.3090 0.4705 0.2473 0.056 Uiso 1 1 calc R U .
C5 C 0.2985(5) 0.3974(8) 0.2591(8) 0.075(4) Uani 1 1 d . U .
H5A H 0.2942 0.3688 0.2403 0.090 Uiso 1 1 calc R U .
H5B H 0.3146 0.3897 0.2772 0.090 Uiso 1 1 calc R U .
C6 C 0.2744(3) 0.4089(6) 0.2913(6) 0.054(3) Uani 1 1 d . U .
H6A H 0.2793 0.4362 0.3114 0.065 Uiso 1 1 calc R U .
H6B H 0.2707 0.3802 0.3104 0.065 Uiso 1 1 calc R U .
C7 C 0.2803(3) 0.3821(5) -0.0501(5) 0.032(3) Uani 1 1 d . U .
H7A H 0.2834 0.3511 -0.0668 0.039 Uiso 1 1 calc R U .
C8 C 0.2550(3) 0.4108(5) -0.0719(5) 0.034(3) Uani 1 1 d . U .
H8A H 0.2575 0.4115 -0.1054 0.041 Uiso 1 1 calc R U .
C9 C 0.2512(3) 0.4635(5) -0.0555(5) 0.036(3) Uani 1 1 d . U .
H9A H 0.2374 0.4797 -0.0747 0.043 Uiso 1 1 calc R U .
C10 C 0.2774(3) 0.4934(5) -0.0572(5) 0.040(3) Uani 1 1 d . U .
H10A H 0.2822 0.4999 -0.0890 0.048 Uiso 1 1 calc R U .
H10B H 0.2746 0.5249 -0.0419 0.048 Uiso 1 1 calc R U .
C11 C 0.3006(3) 0.4659(6) -0.0340(6) 0.050(3) Uani 1 1 d . U .
H11A H 0.2967 0.4632 -0.0013 0.060 Uiso 1 1 calc R U .
H11B H 0.3173 0.4850 -0.0374 0.060 Uiso 1 1 calc R U .
C12 C 0.3053(3) 0.4145(5) -0.0533(5) 0.043(3) Uani 1 1 d . U .
H12A H 0.3107 0.4172 -0.0853 0.051 Uiso 1 1 calc R U .
H12B H 0.3202 0.3989 -0.0367 0.051 Uiso 1 1 calc R U .
C13 C 0.1026(6) 0.1069(10) -0.1600(11) 0.102(5) Uani 1 1 d . U .
H13A H 0.0858 0.1188 -0.1748 0.123 Uiso 1 1 calc R U .
C14 C 0.0985(4) 0.0958(7) -0.1114(7) 0.062(4) Uani 1 1 d . U .
H14A H 0.0825 0.0744 -0.1078 0.075 Uiso 1 1 calc R U .
C15 C 0.1217(5) 0.0761(7) -0.0837(8) 0.071(4) Uani 1 1 d . U .
H15A H 0.1160 0.0680 -0.0523 0.086 Uiso 1 1 calc R U .
C16 C 0.1357(7) 0.0215(10) -0.1132(7) 0.109(5) Uani 1 1 d D U .
H16A H 0.1530 0.0116 -0.0999 0.131 Uiso 1 1 calc R U .
H16B H 0.1231 -0.0062 -0.1119 0.131 Uiso 1 1 calc R U .
C17 C 0.1393(4) 0.0389(10) -0.1609(6) 0.111(5) Uani 1 1 d D U .
H17A H 0.1462 0.0115 -0.1792 0.134 Uiso 1 1 calc R U .
H17B H 0.1532 0.0645 -0.1609 0.134 Uiso 1 1 calc R U .
C18 C 0.1143(4) 0.0592(7) -0.1843(7) 0.073(4) Uani 1 1 d D U .
H18A H 0.1003 0.0339 -0.1847 0.088 Uiso 1 1 calc R U .
H18B H 0.1188 0.0672 -0.2160 0.088 Uiso 1 1 calc R U .
C19 C 0.1380(3) 0.1467(5) 0.3829(5) 0.037(3) Uani 1 1 d . U .
H19A H 0.1563 0.1452 0.3968 0.044 Uiso 1 1 calc R U .
C20 C 0.1401(3) 0.1260(5) 0.3324(5) 0.043(3) Uani 1 1 d . U .
H20A H 0.1494 0.0938 0.3333 0.051 Uiso 1 1 calc R U .
C21 C 0.1121(3) 0.1191(6) 0.3097(6) 0.047(3) Uani 1 1 d . U .
H21A H 0.1142 0.0992 0.2817 0.056 Uiso 1 1 calc R U .
C22 C 0.0915(4) 0.0927(6) 0.3425(6) 0.056(3) Uani 1 1 d . U .
H22A H 0.0737 0.0928 0.3280 0.067 Uiso 1 1 calc R U .
H22B H 0.0971 0.0584 0.3457 0.067 Uiso 1 1 calc R U .
C23 C 0.0890(5) 0.1129(8) 0.3856(8) 0.074(4) Uani 1 1 d . U .
H23A H 0.0775 0.0917 0.4043 0.089 Uiso 1 1 calc R U .
H23B H 0.0802 0.1449 0.3832 0.089 Uiso 1 1 calc R U .
C24 C 0.1198(3) 0.1196(6) 0.4116(6) 0.047(3) Uani 1 1 d . U .
H24A H 0.1175 0.1370 0.4406 0.057 Uiso 1 1 calc R U .
H24B H 0.1275 0.0873 0.4181 0.057 Uiso 1 1 calc R U .
C25 C 0.1685(2) 0.3950(4) -0.0013(4) 0.021(2) Uani 1 1 d . U .
C26 C 0.1679(2) 0.2362(4) 0.0980(4) 0.024(2) Uani 1 1 d . U .
C27 C 0.1676(2) 0.4076(4) 0.1760(4) 0.025(2) Uani 1 1 d . U .
C28 C 0.05717(19) 0.3051(3) 0.0246(3) 0.0131(19) Uani 1 1 d . U .
C29 C 0.0574(2) 0.3089(4) 0.1560(4) 0.018(2) Uani 1 1 d . U .
C30 C 0.05726(18) 0.4299(3) 0.0881(3) 0.0121(14) Uani 1 1 d . U .
C31 C 0.1272(4) 0.3332(6) 0.0478(6) 0.057(2) Uani 1 1 d . U .
C32 C 0.2622(3) 0.1670(6) 0.1554(6) 0.046(3) Uani 1 1 d . U .
C33 C 0.2615(4) 0.1331(6) 0.1952(6) 0.057(4) Uani 1 1 d . U .
H33A H 0.2761 0.1096 0.1926 0.085 Uiso 1 1 calc R U .
H33B H 0.2443 0.1160 0.1959 0.085 Uiso 1 1 calc R U .
H33C H 0.2637 0.1519 0.2231 0.085 Uiso 1 1 calc R U .
C34 C 0.0527(4) 0.3450(8) -0.1750(7) 0.070(5) Uani 1 1 d . U .
H34A H 0.0349 0.3594 -0.1793 0.105 Uiso 1 1 calc R U .
H34B H 0.0522 0.3108 -0.1842 0.105 Uiso 1 1 calc R U .
H34C H 0.0658 0.3625 -0.1933 0.105 Uiso 1 1 calc R U .
C35 C 0.0601(2) 0.3481(4) -0.1279(4) 0.025(2) Uani 1 1 d . U .
C36 C 0.2162(3) 0.1325(5) -0.0882(5) 0.046(4) Uani 1 1 d . U .
H36A H 0.2031 0.1143 -0.1061 0.070 Uiso 1 1 calc R U .
H36B H 0.2234 0.1116 -0.0643 0.070 Uiso 1 1 calc R U .
H36C H 0.2309 0.1432 -0.1078 0.070 Uiso 1 1 calc R U .
C37 C 0.2029(2) 0.1758(4) -0.0675(4) 0.021(2) Uani 1 1 d . U .
C38 C 0.2198(3) 0.6133(5) -0.0016(6) 0.047(4) Uani 1 1 d . U .
H38A H 0.2327 0.5951 -0.0199 0.071 Uiso 1 1 calc R U .
H38B H 0.2293 0.6369 0.0172 0.071 Uiso 1 1 calc R U .
H38C H 0.2072 0.6304 -0.0214 0.071 Uiso 1 1 calc R U .
C39 C 0.2039(2) 0.5772(4) 0.0295(4) 0.026(2) Uani 1 1 d . U .
C40 C 0.0515(2) 0.5242(4) -0.0278(4) 0.026(2) Uani 1 1 d . U .
C41 C 0.0403(3) 0.5705(5) -0.0460(5) 0.043(4) Uani 1 1 d . U .
H41A H 0.0529 0.5970 -0.0405 0.065 Uiso 1 1 calc R U .
H41B H 0.0232 0.5776 -0.0309 0.065 Uiso 1 1 calc R U .
H41C H 0.0372 0.5671 -0.0785 0.065 Uiso 1 1 calc R U .
C42 C 0.0485(5) 0.1107(7) 0.2342(7) 0.089(6) Uani 1 1 d D U .
H42A H 0.0315 0.0972 0.2234 0.134 Uiso 1 1 calc R U .
H42B H 0.0459 0.1253 0.2640 0.134 Uiso 1 1 calc R U .
H42C H 0.0618 0.0848 0.2362 0.134 Uiso 1 1 calc R U .
C43 C 0.0580(3) 0.1489(4) 0.2016(4) 0.032(3) Uani 1 1 d D U .
C44 C 0.0000 0.2090(8) 0.2545(8) 0.071(5) Uani 1 2 d DS TU P
H44A H 0.0000 0.2220 0.2857 0.106 Uiso 1 2 d R U P
H44B H -0.0162 0.1888 0.2498 0.106 Uiso 0.5 1 d R U P
C45 C 0.0000 0.2476(4) 0.2200(4) 0.0095(15) Uani 1 2 d DS TU P
C46 C 0.0411(3) 0.1035(6) -0.0189(6) 0.059(4) Uani 1 1 d . U .
H46A H 0.0537 0.0955 -0.0431 0.089 Uiso 1 1 calc R U .
H46B H 0.0241 0.1144 -0.0320 0.089 Uiso 1 1 calc R U .
H46C H 0.0379 0.0746 -0.0003 0.089 Uiso 1 1 calc R U .
C47 C 0.0530(3) 0.1445(4) 0.0110(4) 0.030(3) Uani 1 1 d . U .
C48 C 0.0493(4) 0.6007(6) 0.2098(7) 0.062(5) Uani 1 1 d . U .
H48A H 0.0319 0.5970 0.2249 0.093 Uiso 1 1 calc R U .
H48B H 0.0471 0.6214 0.1831 0.093 Uiso 1 1 calc R U .
H48C H 0.0621 0.6158 0.2306 0.093 Uiso 1 1 calc R U .
C49 C 0.0598(2) 0.5503(4) 0.1952(4) 0.022(2) Uani 1 1 d . U .
C50 C 0.2165(3) 0.2868(5) 0.3513(5) 0.044(3) Uani 1 1 d . U .
H50A H 0.2083 0.2665 0.3745 0.066 Uiso 1 1 calc R U .
H50B H 0.2168 0.3207 0.3615 0.066 Uiso 1 1 calc R U .
H50C H 0.2349 0.2758 0.3458 0.066 Uiso 1 1 calc R U .
C51 C 0.2006(2) 0.2831(4) 0.3083(4) 0.027(2) Uani 1 1 d . U .
C52 C 0.0384(3) 0.3627(5) 0.3369(4) 0.036(3) Uani 1 1 d D U .
H52A H 0.0199 0.3743 0.3358 0.054 Uiso 1 1 calc R U .
H52B H 0.0484 0.3816 0.3592 0.054 Uiso 1 1 calc R U .
H52C H 0.0386 0.3283 0.3455 0.054 Uiso 1 1 calc R U .
C53 C 0.0514(2) 0.3687(4) 0.2902(3) 0.024(2) Uani 1 1 d D U .

loop_
_atom_site_aniso_label
_atom_site_aniso_U_11
_atom_site_aniso_U_22
_atom_site_aniso_U_33
_atom_site_aniso_U_23
_atom_site_aniso_U_13
_atom_site_aniso_U_12
Eu1 0.0170(2) 0.0207(2) 0.0105(2) 0.00024(19) 0.00004(19) 0.00293(19)
Eu2 0.0132(2) 0.0201(2) 0.0102(2) -0.00057(18) -0.00104(18) -0.00103(18)
Eu3 0.0157(2) 0.0232(2) 0.0087(2) -0.00015(19) 0.00180(18) 0.00112(19)
Eu4 0.0122(2) 0.0225(2) 0.0102(2) 0.00175(19) 0.00285(19) 0.00073(18)
Eu5 0.0087(3) 0.0189(3) 0.0072(3) 0.0000(2) 0.000 0.000
Eu6 0.0140(2) 0.0284(2) 0.0127(2) -0.0010(2) 0.00363(19) -0.0004(2)
Eu7 0.0137(2) 0.0294(2) 0.0123(2) -0.0007(2) -0.00082(19) -0.0010(2)
Eu8 0.0139(2) 0.0284(2) 0.0132(2) 0.0033(2) 0.00099(19) 0.00157(19)
Eu9 0.0127(2) 0.0309(3) 0.0095(2) -0.0020(2) -0.00031(18) -0.0011(2)
Eu10 0.0138(2) 0.0211(2) 0.0137(2) -0.00054(19) -0.00149(19) 0.00227(18)
Eu11 0.0114(2) 0.0217(2) 0.0148(2) -0.00095(19) -0.00060(19) 0.00234(18)
Eu12 0.0160(2) 0.0258(2) 0.0114(2) -0.0011(2) 0.0018(2) 0.0030(2)
Eu13 0.0133(2) 0.0253(2) 0.0120(2) -0.00041(19) -0.00216(19) 0.00301(19)
Eu14 0.0147(2) 0.0297(2) 0.0127(2) -0.0013(2) 0.0003(2) 0.0065(2)
Eu15 0.0111(2) 0.0219(2) 0.0090(2) -0.00093(18) -0.00123(18) -0.00121(18)
Eu16 0.0134(2) 0.0262(2) 0.0128(2) -0.00045(19) 0.00127(18) -0.00337(19)
Eu17 0.0188(2) 0.0285(2) 0.0123(2) 0.0045(2) -0.0026(2) 0.0031(2)
Eu18 0.0218(3) 0.0299(3) 0.0131(2) -0.0049(2) 0.0011(2) 0.0037(2)
Eu19 0.0204(2) 0.0233(2) 0.0216(3) 0.0025(2) 0.0023(2) -0.0040(2)
O1 0.035(4) 0.039(3) 0.027(4) 0.007(3) -0.005(3) -0.015(3)
O1W 0.074(6) 0.046(5) 0.052(6) -0.008(4) -0.015(5) 0.025(5)
O2W 0.038(4) 0.048(5) 0.029(4) -0.002(4) -0.010(4) 0.004(4)
O3W 0.045(5) 0.049(5) 0.038(5) -0.019(4) 0.000(4) -0.010(4)
O4W 0.035(5) 0.055(5) 0.031(4) 0.014(4) 0.000(4) 0.000(4)
O5W 0.035(4) 0.035(4) 0.027(4) 0.000(3) 0.010(4) 0.006(4)
O6W 0.058(5) 0.035(4) 0.045(5) 0.007(4) -0.001(5) 0.020(4)
O7W 0.017(4) 0.042(4) 0.034(4) -0.015(4) -0.002(3) -0.007(3)
O8W 0.058(6) 0.069(6) 0.062(7) 0.003(5) 0.007(5) 0.007(5)
O9W 0.021(3) 0.035(4) 0.019(4) 0.001(3) 0.006(3) 0.005(3)
O2 0.038(4) 0.037(4) 0.033(4) -0.003(3) -0.005(3) 0.004(3)
O3 0.035(4) 0.038(4) 0.036(4) -0.004(3) 0.000(3) -0.005(3)
O4 0.021(3) 0.034(3) 0.026(3) 0.008(3) 0.004(3) 0.002(3)
O5 0.026(3) 0.036(3) 0.027(3) -0.002(3) 0.007(3) -0.001(3)
O6 0.034(4) 0.036(3) 0.034(4) 0.001(3) 0.008(3) 0.002(3)
O7 0.075(5) 0.060(5) 0.054(5) -0.006(4) -0.001(4) -0.002(4)
O8 0.041(4) 0.045(4) 0.043(4) -0.006(3) 0.003(3) -0.005(3)
O9 0.056(4) 0.046(4) 0.053(4) -0.003(4) -0.008(4) -0.001(4)
O10 0.046(4) 0.040(4) 0.037(4) 0.009(3) -0.001(3) -0.003(3)
O10W 0.056(6) 0.054(5) 0.046(5) -0.008(4) -0.009(5) 0.014(5)
O11W 0.031(4) 0.054(5) 0.026(4) 0.002(4) -0.019(3) 0.016(4)
O12W 0.073(6) 0.037(5) 0.054(6) 0.000(4) 0.001(5) -0.003(5)
O13W 0.046(5) 0.050(5) 0.042(5) 0.009(4) 0.002(4) -0.016(4)
O14W 0.042(5) 0.038(4) 0.052(5) 0.012(4) -0.004(4) -0.006(4)
O15W 0.035(4) 0.049(4) 0.020(4) 0.006(4) -0.008(3) -0.008(4)
O16W 0.025(4) 0.050(5) 0.024(4) 0.008(3) 0.015(3) 0.002(4)
O17W 0.036(4) 0.039(4) 0.025(4) -0.012(3) 0.002(4) -0.008(4)
O18W 0.029(3) 0.036(3) 0.026(3) -0.003(3) 0.009(3) -0.003(3)
O19W 0.028(4) 0.031(4) 0.051(5) -0.011(4) 0.002(4) 0.002(3)
O20W 0.042(5) 0.055(5) 0.020(4) -0.004(4) -0.003(4) 0.005(4)
O11 0.027(3) 0.034(3) 0.038(4) 0.009(3) -0.002(3) 0.008(3)
O12 0.037(4) 0.040(4) 0.035(4) 0.005(3) -0.005(3) -0.002(3)
O13 0.024(3) 0.024(3) 0.015(3) -0.005(3) -0.001(3) -0.005(3)
O14 0.028(3) 0.034(3) 0.032(4) -0.003(3) -0.011(3) 0.005(3)
O15 0.027(3) 0.029(3) 0.020(3) -0.005(3) -0.001(3) 0.001(3)
O16 0.024(3) 0.025(3) 0.018(3) 0.002(3) 0.005(3) -0.003(3)
O17 0.019(3) 0.027(3) 0.016(3) 0.000(3) -0.009(3) -0.004(3)
O18 0.024(3) 0.050(4) 0.022(3) 0.001(3) 0.007(3) -0.004(3)
O19 0.022(3) 0.032(3) 0.029(3) 0.010(3) 0.016(3) 0.002(3)
O20 0.018(3) 0.027(3) 0.021(3) 0.003(3) 0.002(3) 0.007(3)
O21 0.019(3) 0.023(3) 0.015(3) -0.002(3) 0.003(3) -0.005(3)
O22 0.038(4) 0.040(4) 0.045(4) 0.015(3) 0.022(3) 0.006(3)
O23 0.023(3) 0.024(3) 0.023(3) 0.001(3) 0.001(3) 0.007(3)
O24 0.015(3) 0.023(3) 0.022(3) 0.005(3) 0.005(3) 0.003(2)
O25 0.009(3) 0.023(3) 0.019(3) -0.001(3) -0.009(2) 0.007(2)
O26 0.040(4) 0.036(3) 0.041(4) -0.013(3) -0.025(3) 0.008(3)
O27 0.017(3) 0.024(3) 0.019(3) -0.006(3) -0.007(3) -0.004(3)
O28 0.017(3) 0.026(3) 0.014(3) -0.001(2) 0.002(3) 0.000(3)
O29 0.018(3) 0.022(3) 0.018(3) -0.003(3) 0.001(3) 0.000(3)
O30 0.037(4) 0.047(4) 0.028(4) 0.000(3) 0.001(3) -0.012(3)
O31 0.074(2) 0.075(2) 0.075(3) 0.001(2) 0.0007(19) 0.0022(19)
O32 0.027(4) 0.046(4) 0.049(4) 0.000(4) 0.009(4) 0.002(4)
O33 0.025(3) 0.034(3) 0.025(3) 0.010(3) 0.000(3) -0.003(3)
O34 0.073(7) 0.106(8) 0.058(6) 0.024(6) 0.008(6) 0.023(6)
O35 0.032(3) 0.037(3) 0.028(3) 0.003(3) -0.001(3) 0.014(3)
O36 0.023(3) 0.037(3) 0.023(3) -0.001(3) 0.004(3) 0.001(3)
O37 0.031(4) 0.047(4) 0.027(4) -0.004(3) -0.005(3) 0.005(3)
O38 0.031(3) 0.030(3) 0.031(4) -0.008(3) -0.001(3) 0.011(3)
O39 0.029(3) 0.034(3) 0.026(3) 0.005(3) 0.002(3) 0.003(3)
O40 0.025(3) 0.032(3) 0.029(3) 0.000(3) 0.005(3) -0.002(3)
O41 0.025(3) 0.037(3) 0.029(4) -0.003(3) 0.000(3) -0.004(3)
O42 0.029(3) 0.030(3) 0.031(4) 0.004(3) -0.004(3) -0.004(3)
O43 0.022(3) 0.033(3) 0.035(4) 0.004(3) -0.001(3) 0.000(3)
O44 0.029(3) 0.026(3) 0.021(3) 0.004(3) -0.003(3) -0.005(3)
O45 0.043(4) 0.041(4) 0.033(4) 0.004(3) -0.005(3) -0.005(3)
O46 0.100(9) 0.056(5) 0.069(7) -0.020(5) 0.000 0.000
O47 0.029(4) 0.037(4) 0.038(4) 0.003(3) 0.000 0.000
O48 0.029(4) 0.036(3) 0.030(3) -0.005(3) 0.010(3) -0.003(3)
O49 0.035(4) 0.037(4) 0.037(4) -0.013(3) 0.008(3) -0.007(3)
O50 0.023(3) 0.017(3) 0.026(3) -0.001(3) 0.000(3) -0.001(3)
O51 0.024(3) 0.030(3) 0.029(3) -0.002(3) 0.001(3) -0.007(3)
O52 0.025(3) 0.036(3) 0.032(4) 0.007(3) 0.001(3) 0.000(3)
O53 0.024(3) 0.040(3) 0.024(3) 0.004(3) -0.002(3) -0.002(3)
O54 0.026(3) 0.038(3) 0.025(3) 0.007(3) 0.002(3) 0.006(3)
O55 0.033(4) 0.034(3) 0.022(3) 0.001(3) 0.004(3) 0.002(3)
O56 0.020(3) 0.029(3) 0.015(3) -0.003(3) 0.001(3) 0.010(3)
O57 0.015(3) 0.032(3) 0.020(3) -0.003(3) 0.004(3) -0.003(3)
O58 0.016(4) 0.016(3) 0.012(4) -0.005(3) 0.000 0.000
O59 0.016(3) 0.021(3) 0.012(3) -0.003(2) 0.000(3) 0.003(2)
O60 0.015(3) 0.024(3) 0.020(3) -0.004(3) -0.005(3) -0.004(2)
O61 0.010(3) 0.019(4) 0.015(4) 0.004(3) 0.000 0.000
O62 0.017(2) 0.015(2) 0.015(2) 0.0002(18) 0.000 0.000
O63 0.019(3) 0.033(3) 0.014(3) -0.003(3) 0.003(3) 0.002(3)
O64 0.017(3) 0.023(3) 0.019(3) 0.003(3) -0.004(3) -0.001(2)
O65 0.017(3) 0.020(3) 0.014(3) -0.001(2) -0.005(2) -0.001(2)
O66 0.013(3) 0.024(3) 0.017(3) -0.003(3) 0.000(3) -0.002(2)
O67 0.018(3) 0.026(3) 0.018(3) 0.001(3) -0.006(3) -0.003(3)
O68 0.026(3) 0.026(3) 0.022(3) -0.003(3) -0.004(3) -0.003(3)
O69 0.025(3) 0.029(3) 0.013(3) 0.004(3) -0.003(3) 0.003(3)
O70 0.021(3) 0.026(3) 0.020(3) 0.003(3) -0.003(3) 0.005(3)
O71 0.017(3) 0.018(3) 0.014(3) -0.004(2) 0.000(3) -0.002(2)
O72 0.015(3) 0.020(3) 0.010(3) 0.001(2) -0.002(2) 0.001(2)
O73 0.014(3) 0.021(3) 0.022(3) 0.003(3) 0.002(3) 0.001(2)
O74 0.009(3) 0.026(3) 0.014(3) 0.002(2) 0.001(2) -0.001(2)
O75 0.012(3) 0.020(3) 0.016(3) 0.002(2) -0.003(2) -0.002(2)
O76 0.014(3) 0.018(3) 0.009(3) 0.003(2) -0.003(2) 0.001(2)
O77 0.017(3) 0.019(3) 0.020(3) -0.003(3) 0.003(3) 0.006(2)
O79 0.027(4) 0.027(4) 0.026(4) 0.001(3) 0.000 0.000
O80 0.017(4) 0.029(4) 0.024(4) 0.000(3) 0.000 0.000
O81 0.033(4) 0.035(4) 0.035(5) 0.000(4) 0.000 0.000
O82 0.019(4) 0.027(4) 0.019(4) 0.003(3) 0.000 0.000
O83 0.053(6) 0.068(6) 0.057(6) -0.005(5) -0.001(5) 0.004(5)
O84 0.045(5) 0.083(7) 0.060(6) -0.003(5) 0.017(5) 0.012(5)
O85 0.051(6) 0.065(6) 0.052(6) 0.012(5) 0.009(5) -0.004(5)
O86 0.099(8) 0.081(7) 0.090(8) -0.020(6) -0.003(7) -0.007(7)
O87 0.102(8) 0.081(7) 0.066(7) 0.032(6) 0.006(6) 0.020(6)
O88 0.067(7) 0.088(7) 0.100(8) -0.011(7) 0.000(7) -0.005(7)
O89 0.097(7) 0.080(6) 0.031(5) 0.006(5) 0.012(5) 0.008(6)
O90 0.103(8) 0.065(7) 0.096(8) 0.016(6) 0.011(7) 0.001(6)
O91 0.089(8) 0.085(7) 0.079(8) -0.006(7) -0.001(7) 0.013(6)
O92 0.051(5) 0.059(5) 0.050(6) 0.002(5) 0.003(5) 0.017(5)
O93 0.046(5) 0.065(6) 0.059(6) 0.002(5) 0.006(5) 0.013(5)
O94 0.139(10) 0.113(9) 0.112(10) 0.001(8) 0.016(8) -0.010(8)
O95 0.114(9) 0.150(10) 0.129(10) 0.015(9) -0.015(8) -0.019(8)
O96 0.081(7) 0.086(7) 0.084(8) 0.016(7) -0.004(7) 0.001(6)
O97 0.073(7) 0.068(6) 0.088(7) 0.022(6) -0.018(6) -0.014(6)
O98 0.115(9) 0.097(8) 0.099(9) -0.011(7) -0.020(8) -0.003(8)
O99 0.084(8) 0.088(7) 0.091(8) -0.030(6) -0.010(7) 0.009(7)
O100 0.097(9) 0.107(9) 0.114(9) 0.003(8) 0.001(8) -0.015(7)
O101 0.083(8) 0.096(8) 0.101(9) -0.013(7) 0.000(7) 0.019(7)
O102 0.216(13) 0.215(12) 0.220(13) 0.003(10) 0.012(10) -0.002(10)
O103 0.114(9) 0.114(9) 0.116(9) -0.019(8) 0.041(8) -0.010(8)
O104 0.086(8) 0.113(9) 0.099(9) -0.011(7) 0.015(7) -0.003(7)
O105 0.169(11) 0.147(11) 0.147(11) 0.003(9) 0.011(9) -0.022(9)
O106 0.167(12) 0.191(12) 0.181(12) 0.016(9) 0.010(10) 0.015(9)
O107 0.100(9) 0.107(9) 0.114(10) 0.013(8) -0.009(8) -0.008(7)
O108 0.345(14) 0.335(14) 0.341(14) -0.002(10) -0.004(10) -0.010(10)
O109 0.267(13) 0.254(13) 0.257(13) -0.008(10) 0.000(10) -0.005(10)
O110 0.079(7) 0.083(7) 0.090(8) 0.014(6) -0.001(7) 0.016(6)
Cl1 0.0329(16) 0.0555(19) 0.0394(17) 0.0042(15) 0.0104(14) 0.0109(14)
Cl2 0.0433(16) 0.0414(15) 0.0229(13) 0.0105(12) -0.0020(13) -0.0066(14)
Cl3 0.062(2) 0.0452(16) 0.0331(17) 0.0084(14) 0.0154(16) 0.0150(16)
Cl4 0.082(3) 0.076(2) 0.048(2) 0.006(2) 0.007(2) -0.041(2)
Cl5 0.0502(19) 0.0587(19) 0.0375(17) -0.0137(15) -0.0087(16) 0.0149(17)
Cl6 0.083(3) 0.051(2) 0.055(2) -0.0053(19) 0.003(2) -0.015(2)
Cl7 0.080(3) 0.076(3) 0.082(3) -0.023(3) 0.004(3) 0.012(3)
C1 0.043(5) 0.041(4) 0.032(4) -0.002(4) 0.000(4) -0.006(4)
C2 0.032(4) 0.034(4) 0.029(4) -0.001(4) -0.009(4) -0.006(4)
C3 0.035(4) 0.041(5) 0.039(5) 0.000(4) -0.006(4) -0.002(4)
C4 0.040(5) 0.052(5) 0.049(5) -0.004(4) -0.002(4) -0.001(4)
C5 0.076(6) 0.073(6) 0.076(6) 0.002(5) -0.010(5) 0.000(5)
C6 0.056(5) 0.053(5) 0.053(5) 0.006(4) -0.006(4) -0.002(4)
C7 0.030(4) 0.037(4) 0.031(4) 0.001(4) 0.009(4) 0.000(4)
C8 0.038(5) 0.033(4) 0.030(4) -0.001(4) 0.012(4) 0.000(4)
C9 0.038(5) 0.034(4) 0.034(5) 0.000(4) 0.003(4) 0.003(4)
C10 0.045(5) 0.035(4) 0.040(5) 0.003(4) 0.008(4) -0.014(4)
C11 0.048(5) 0.052(5) 0.050(5) -0.005(4) 0.004(4) 0.004(4)
C12 0.041(5) 0.044(5) 0.043(5) 0.000(4) 0.009(4) -0.003(4)
C13 0.104(6) 0.102(6) 0.101(6) -0.002(5) -0.003(5) -0.001(5)
C14 0.063(6) 0.063(5) 0.062(6) -0.006(4) 0.000(5) 0.003(5)
C15 0.076(6) 0.068(6) 0.070(6) -0.002(5) -0.006(5) 0.004(5)
C16 0.109(6) 0.110(6) 0.108(7) 0.004(5) -0.003(5) -0.001(5)
C17 0.112(6) 0.111(6) 0.111(7) -0.002(5) 0.002(5) 0.000(5)
C18 0.074(6) 0.072(6) 0.074(6) -0.002(5) -0.003(5) 0.004(5)
C19 0.036(5) 0.038(4) 0.036(5) 0.004(4) -0.006(4) -0.002(4)
C20 0.044(5) 0.040(5) 0.044(5) 0.008(4) -0.001(4) 0.002(4)
C21 0.048(5) 0.049(5) 0.044(5) 0.000(4) -0.005(4) -0.002(4)
C22 0.057(5) 0.054(5) 0.056(5) 0.009(4) -0.001(4) -0.001(4)
C23 0.074(6) 0.076(6) 0.072(6) 0.010(5) 0.002(5) -0.006(5)
C24 0.050(5) 0.046(5) 0.045(5) 0.008(4) -0.007(4) -0.005(4)
C25 0.020(4) 0.024(4) 0.019(4) -0.004(3) 0.004(3) 0.001(3)
C26 0.022(4) 0.026(4) 0.024(4) 0.000(3) -0.004(3) 0.002(3)
C27 0.028(4) 0.028(4) 0.020(4) -0.001(3) 0.005(4) 0.003(3)
C28 0.016(4) 0.010(3) 0.014(4) 0.001(3) 0.000(3) -0.002(3)
C29 0.018(4) 0.020(4) 0.017(4) -0.002(3) -0.006(3) 0.002(3)
C30 0.012(2) 0.014(2) 0.010(2) 0.0013(18) -0.0006(18) -0.0009(18)
C31 0.056(4) 0.059(4) 0.056(4) 0.001(3) 0.002(4) 0.001(4)
C32 0.046(5) 0.047(5) 0.045(5) 0.000(4) 0.000(4) 0.010(4)
C33 0.058(7) 0.061(7) 0.053(7) 0.003(6) -0.005(6) 0.029(6)
C34 0.057(8) 0.088(9) 0.065(8) -0.006(7) 0.000(7) 0.022(7)
C35 0.020(4) 0.031(4) 0.023(4) -0.003(3) 0.003(3) 0.002(3)
C36 0.054(7) 0.046(6) 0.039(6) -0.011(5) -0.013(6) 0.007(6)
C37 0.018(4) 0.028(4) 0.017(4) -0.005(3) 0.004(3) 0.000(3)
C38 0.042(6) 0.042(6) 0.058(7) 0.010(6) 0.003(6) -0.007(5)
C39 0.027(4) 0.027(4) 0.024(4) 0.003(3) 0.001(4) -0.007(3)
C40 0.025(4) 0.027(4) 0.025(4) 0.000(3) 0.004(4) -0.004(3)
C41 0.045(7) 0.041(6) 0.043(7) 0.002(5) -0.012(6) 0.005(5)
C42 0.090(10) 0.093(10) 0.085(10) 0.015(8) -0.002(8) -0.006(8)
C43 0.031(4) 0.036(4) 0.030(4) 0.007(4) 0.000(4) -0.007(4)
C44 0.084(9) 0.072(7) 0.057(7) 0.023(6) 0.000 0.000
C45 0.010(2) 0.009(2) 0.009(2) 0.0015(18) 0.000 0.000
C46 0.054(7) 0.069(7) 0.055(7) -0.036(6) 0.009(6) -0.021(6)
C47 0.025(4) 0.033(4) 0.031(4) -0.005(4) -0.004(4) -0.002(4)
C48 0.064(8) 0.051(7) 0.071(8) -0.012(6) 0.015(7) 0.000(6)
C49 0.021(4) 0.023(4) 0.023(4) -0.003(3) 0.005(3) 0.007(3)
C50 0.054(7) 0.048(6) 0.029(6) 0.000(5) -0.007(6) -0.006(6)
C51 0.021(4) 0.035(4) 0.025(4) -0.004(4) -0.002(4) 0.005(3)
C52 0.030(6) 0.054(6) 0.025(5) 0.012(5) -0.005(5) 0.007(5)
C53 0.023(4) 0.028(4) 0.021(4) 0.004(3) 0.007(3) -0.003(3)

loop_
_atom_type_symbol
_atom_type_description
_atom_type_scat_dispersion_real
_atom_type_scat_dispersion_imag
_atom_type_scat_source
C C 0.0033 0.0016 'International Tables Vol C Tables 4.2.6.8 and 6.1.1.4'
H H 0.0000 0.0000 'International Tables Vol C Tables 4.2.6.8 and 6.1.1.4'
O O 0.0106 0.0060 'International Tables Vol C Tables 4.2.6.8 and 6.1.1.4'
Cl Cl 0.1484 0.1585 'International Tables Vol C Tables 4.2.6.8 and 6.1.1.4'
Eu Eu -0.1578 3.6682 'International Tables Vol C Tables 4.2.6.8 and 6.1.1.4'

loop_
_geom_angle_atom_site_label_1
_geom_angle_atom_site_label_2
_geom_angle_atom_site_label_3
_geom_angle
_geom_angle_site_symmetry_1
_geom_angle_site_symmetry_3
O26 Eu1 O74 139.6(3) . .
O26 Eu1 O73 84.3(3) . .
O74 Eu1 O73 73.8(2) . .
O26 Eu1 O67 72.9(3) . .
O74 Eu1 O67 67.9(2) . .
O73 Eu1 O67 70.2(2) . .
O26 Eu1 O44 84.0(3) . .
O74 Eu1 O44 95.0(2) . .
O73 Eu1 O44 145.3(3) . .
O67 Eu1 O44 75.1(3) . .
O26 Eu1 O65 68.1(3) . .
O74 Eu1 O65 152.1(2) . .
O73 Eu1 O65 121.6(2) . .
O67 Eu1 O65 137.1(2) . .
O44 Eu1 O65 83.5(2) . .
O26 Eu1 O6W 138.0(3) . .
O74 Eu1 O6W 78.4(3) . .
O73 Eu1 O6W 133.1(3) . .
O67 Eu1 O6W 130.7(3) . .
O44 Eu1 O6W 73.2(3) . .
O65 Eu1 O6W 74.5(3) . .
O26 Eu1 O18 109.9(3) . .
O74 Eu1 O18 95.7(3) . .
O73 Eu1 O18 72.9(3) . .
O67 Eu1 O18 142.5(3) . .
O44 Eu1 O18 141.8(3) . .
O65 Eu1 O18 70.4(3) . .
O6W Eu1 O18 73.3(3) . .
O26 Eu1 Eu13 122.5(2) . .
O74 Eu1 Eu13 36.15(16) . .
O73 Eu1 Eu13 40.29(17) . .
O67 Eu1 Eu13 74.04(17) . .
O44 Eu1 Eu13 129.56(19) . .
O65 Eu1 Eu13 143.84(16) . .
O6W Eu1 Eu13 99.0(3) . .
O18 Eu1 Eu13 73.71(19) . .
O26 Eu1 Eu11 63.9(2) . .
O74 Eu1 Eu11 79.01(17) . .
O73 Eu1 Eu11 36.43(17) . .
O67 Eu1 Eu11 37.58(17) . .
O44 Eu1 Eu11 109.90(18) . .
O65 Eu1 Eu11 127.82(16) . .
O6W Eu1 Eu11 157.3(3) . .
O18 Eu1 Eu11 108.2(2) . .
Eu13 Eu1 Eu11 61.140(14) . .
O26 Eu1 Eu10 36.1(2) . .
O74 Eu1 Eu10 164.54(17) . .
O73 Eu1 Eu10 114.47(17) . .
O67 Eu1 Eu10 101.75(17) . .
O44 Eu1 Eu10 70.73(19) . .
O65 Eu1 Eu10 35.43(16) . .
O6W Eu1 Eu10 102.1(3) . .
O18 Eu1 Eu10 99.20(19) . .
Eu13 Eu1 Eu10 154.666(18) . .
Eu11 Eu1 Eu10 99.948(15) . .
O26 Eu1 Eu8 79.4(2) . .
O74 Eu1 Eu8 133.71(17) . .
O73 Eu1 Eu8 92.14(18) . .
O67 Eu1 Eu8 148.26(17) . .
O44 Eu1 Eu8 117.51(18) . .
O65 Eu1 Eu8 34.57(16) . .
O6W Eu1 Eu8 80.6(2) . .
O18 Eu1 Eu8 38.44(19) . .
Eu13 Eu1 Eu8 109.711(16) . .
Eu11 Eu1 Eu8 115.044(17) . .
Eu10 Eu1 Eu8 60.850(14) . .
O30 Eu2 O50 85.1(3) . .
O30 Eu2 O69 84.0(3) . .
O50 Eu2 O69 146.7(3) . .
O30 Eu2 O66 138.7(3) . .
O50 Eu2 O66 95.6(2) . .
O69 Eu2 O66 73.0(2) . .
O30 Eu2 O71 68.2(3) . .
O50 Eu2 O71 81.9(2) . .
O69 Eu2 O71 122.2(2) . .
O66 Eu2 O71 152.9(2) . .
O30 Eu2 O75 72.9(3) . .
O50 Eu2 O75 77.6(2) . .
O69 Eu2 O75 69.1(2) . .
O66 Eu2 O75 67.1(2) . .
O71 Eu2 O75 137.1(2) . .
O30 Eu2 O7W 141.0(3) . .
O50 Eu2 O7W 72.9(3) . .
O69 Eu2 O7W 131.0(2) . .
O66 Eu2 O7W 76.6(3) . .
O71 Eu2 O7W 77.0(3) . .
O75 Eu2 O7W 130.0(3) . .
O30 Eu2 O19 108.1(3) . .
O50 Eu2 O19 139.0(3) . .
O69 Eu2 O19 74.3(3) . .
O66 Eu2 O19 98.1(2) . .
O71 Eu2 O19 68.7(2) . .
O75 Eu2 O19 143.1(2) . .
O7W Eu2 O19 73.1(3) . .
O30 Eu2 Eu16 122.1(2) . .
O50 Eu2 Eu16 130.57(17) . .
O69 Eu2 Eu16 39.99(17) . .
O66 Eu2 Eu16 35.99(16) . .
O71 Eu2 Eu16 143.94(16) . .
O75 Eu2 Eu16 73.72(16) . .
O7W Eu2 Eu16 96.32(18) . .
O19 Eu2 Eu16 75.46(17) . .
O30 Eu2 Eu9 63.4(2) . .
O50 Eu2 Eu9 112.16(19) . .
O69 Eu2 Eu9 35.74(17) . .
O66 Eu2 Eu9 78.44(17) . .
O71 Eu2 Eu9 127.56(16) . .
O75 Eu2 Eu9 37.48(16) . .
O7W Eu2 Eu9 154.89(19) . .
O19 Eu2 Eu9 108.37(19) . .
Eu16 Eu2 Eu9 61.127(15) . .
O30 Eu2 Eu15 36.3(2) . .
O50 Eu2 Eu15 70.29(17) . .
O69 Eu2 Eu15 114.72(18) . .
O66 Eu2 Eu15 164.15(16) . .
O71 Eu2 Eu15 35.43(16) . .
O75 Eu2 Eu15 101.80(15) . .
O7W Eu2 Eu15 104.95(19) . .
O19 Eu2 Eu15 97.36(17) . .
Eu16 Eu2 Eu15 154.599(18) . .
Eu9 Eu2 Eu15 99.751(15) . .
O30 Eu2 Eu11 79.2(2) . .
O50 Eu2 Eu11 115.58(18) . .
O69 Eu2 Eu11 93.07(18) . .
O66 Eu2 Eu11 134.52(17) . .
O71 Eu2 Eu11 34.36(16) . .
O75 Eu2 Eu11 148.04(15) . .
O7W Eu2 Eu11 81.9(2) . .
O19 Eu2 Eu11 36.81(17) . .
Eu16 Eu2 Eu11 110.014(16) . .
Eu9 Eu2 Eu11 114.871(18) . .
Eu15 Eu2 Eu11 60.658(13) . .
O22 Eu3 O56 139.8(3) . .
O22 Eu3 O33 87.1(3) . .
O56 Eu3 O33 73.8(3) . .
O22 Eu3 O36 82.8(3) . .
O56 Eu3 O36 94.8(3) . .
O33 Eu3 O36 147.8(3) . .
O22 Eu3 O76 68.5(3) . .
O56 Eu3 O76 150.9(2) . .
O33 Eu3 O76 123.7(3) . .
O36 Eu3 O76 80.4(2) . .
O22 Eu3 O16W 139.5(3) . .
O56 Eu3 O16W 75.1(3) . .
O33 Eu3 O16W 130.2(3) . .
O36 Eu3 O16W 72.2(3) . .
O76 Eu3 O16W 76.2(3) . .
O22 Eu3 O57 71.9(3) . .
O56 Eu3 O57 68.4(2) . .
O33 Eu3 O57 69.3(3) . .
O36 Eu3 O57 78.5(3) . .
O76 Eu3 O57 136.9(2) . .
O16W Eu3 O57 130.4(3) . .
O22 Eu3 O31 60.5(4) . .
O56 Eu3 O31 127.5(4) . .
O33 Eu3 O31 57.6(4) . .
O36 Eu3 O31 136.9(4) . .
O76 Eu3 O31 66.2(4) . .
O16W Eu3 O31 121.4(4) . .
O57 Eu3 O31 107.4(4) . .
O22 Eu3 O14 112.4(3) . .
O56 Eu3 O14 97.0(3) . .
O33 Eu3 O14 75.9(3) . .
O36 Eu3 O14 136.1(3) . .
O76 Eu3 O14 69.0(2) . .
O16W Eu3 O14 70.4(3) . .
O57 Eu3 O14 144.8(3) . .
O31 Eu3 O14 55.2(4) . .
O22 Eu3 C31 75.2(4) . .
O56 Eu3 C31 100.6(4) . .
O33 Eu3 C31 30.4(4) . .
O36 Eu3 C31 157.9(4) . .
O76 Eu3 C31 93.3(4) . .
O16W Eu3 C31 127.2(4) . .
O57 Eu3 C31 92.4(4) . .
O31 Eu3 C31 27.8(5) . .
O14 Eu3 C31 57.7(4) . .
O22 Eu3 Eu12 124.8(2) . .
O56 Eu3 Eu12 36.46(18) . .
O33 Eu3 Eu12 40.1(2) . .
O36 Eu3 Eu12 130.29(19) . .
O76 Eu3 Eu12 144.66(15) . .
O16W Eu3 Eu12 95.5(2) . .
O57 Eu3 Eu12 74.16(17) . .
O31 Eu3 Eu12 91.1(3) . .
O14 Eu3 Eu12 75.80(18) . .
C31 Eu3 Eu12 64.2(4) . .
O22 Eu3 Eu8 65.4(2) . .
O56 Eu3 Eu8 79.43(18) . .
O33 Eu3 Eu8 35.50(19) . .
O36 Eu3 Eu8 113.7(2) . .
O76 Eu3 Eu8 128.86(15) . .
O16W Eu3 Eu8 154.3(2) . .
O57 Eu3 Eu8 37.67(18) . .
O31 Eu3 Eu8 72.6(3) . .
O14 Eu3 Eu8 110.03(19) . .
C31 Eu3 Eu8 54.7(3) . .
Eu12 Eu3 Eu8 61.043(15) . .
O43 Eu4 O37 101.0(3) . .
O43 Eu4 O58 83.8(3) . .
O37 Eu4 O58 129.5(3) . .
O43 Eu4 O76 78.9(2) . .
O37 Eu4 O76 76.3(3) . .
O58 Eu4 O76 151.5(2) . .
O43 Eu4 O24 144.8(3) . .
O37 Eu4 O24 113.8(3) . .
O58 Eu4 O24 70.3(3) . .
O76 Eu4 O24 113.5(2) . .
O43 Eu4 O22 144.2(3) . .
O37 Eu4 O22 81.9(3) . .
O58 Eu4 O22 122.0(3) . .
O76 Eu4 O22 67.1(3) . .
O24 Eu4 O22 51.8(3) . .
O43 Eu4 O28 76.3(3) . .
O37 Eu4 O28 144.8(3) . .
O58 Eu4 O28 85.5(2) . .
O76 Eu4 O28 68.6(2) . .
O24 Eu4 O28 78.3(2) . .
O22 Eu4 O28 81.2(3) . .
O43 Eu4 O82 64.5(3) . .
O37 Eu4 O82 67.6(3) . .
O58 Eu4 O82 69.8(3) . .
O76 Eu4 O82 120.7(2) . .
O24 Eu4 O82 123.5(2) . .
O22 Eu4 O82 143.7(3) . .
O28 Eu4 O82 135.1(3) . .
O43 Eu4 O79 123.8(3) . .
O37 Eu4 O79 68.3(3) . .
O58 Eu4 O79 67.8(3) . .
O76 Eu4 O79 140.6(3) . .
O24 Eu4 O79 68.2(3) . .
O22 Eu4 O79 90.7(3) . .
O28 Eu4 O79 142.4(3) . .
O82 Eu4 O79 60.5(3) . .
O43 Eu4 C28 153.6(3) . .
O37 Eu4 C28 99.7(3) . .
O58 Eu4 C28 95.5(3) . .
O76 Eu4 C28 90.4(2) . .
O24 Eu4 C28 25.3(3) . .
O22 Eu4 C28 26.5(3) . .
O28 Eu4 C28 77.4(2) . .
O82 Eu4 C28 139.7(3) . .
O79 Eu4 C28 79.3(3) . .
O43 Eu4 Eu4 88.04(19) . 4
O37 Eu4 Eu4 94.9(2) . 4
O58 Eu4 Eu4 34.72(18) . 4
O76 Eu4 Eu4 162.36(15) . 4
O24 Eu4 Eu4 83.93(16) . 4
O22 Eu4 Eu4 127.5(2) . 4
O28 Eu4 Eu4 119.87(16) . 4
O82 Eu4 Eu4 41.92(17) . 4
O79 Eu4 Eu4 41.99(18) . 4
C28 Eu4 Eu4 106.33(18) . 4
O43 Eu4 Eu3 114.8(2) . .
O37 Eu4 Eu3 67.5(2) . .
O58 Eu4 Eu3 153.8(2) . .
O76 Eu4 Eu3 36.14(15) . .
O24 Eu4 Eu3 84.69(16) . .
O22 Eu4 Eu3 33.3(2) . .
O28 Eu4 Eu3 81.61(16) . .
O82 Eu4 Eu3 133.9(2) . .
O79 Eu4 Eu3 110.82(18) . .
C28 Eu4 Eu3 59.43(19) . .
Eu4 Eu4 Eu3 152.792(12) 4 .
O25 Eu5 O25 91.7(3) 4 .
O25 Eu5 O29 139.4(2) 4 .
O25 Eu5 O29 74.8(2) . .
O25 Eu5 O29 74.8(2) 4 4
O25 Eu5 O29 139.4(2) . 4
O29 Eu5 O29 90.8(3) . 4
O25 Eu5 O24 138.3(2) 4 .
O25 Eu5 O24 75.0(2) . .
O29 Eu5 O24 75.7(2) . .
O29 Eu5 O24 138.5(2) 4 .
O25 Eu5 O24 75.0(2) 4 4
O25 Eu5 O24 138.3(2) . 4
O29 Eu5 O24 138.5(2) . 4
O29 Eu5 O24 75.6(2) 4 4
O24 Eu5 O24 88.9(3) . 4
O25 Eu5 O61 71.1(2) 4 .
O25 Eu5 O61 71.1(2) . .
O29 Eu5 O61 68.3(2) . .
O29 Eu5 O61 68.3(2) 4 .
O24 Eu5 O61 135.51(17) . .
O24 Eu5 O61 135.51(17) 4 .
O25 Eu5 O58 134.14(17) 4 .
O25 Eu5 O58 134.14(17) . .
O29 Eu5 O58 70.4(2) . .
O29 Eu5 O58 70.4(2) 4 .
O24 Eu5 O58 68.1(2) . .
O24 Eu5 O58 68.1(2) 4 .
O61 Eu5 O58 119.8(3) . .
O25 Eu5 O62 68.2(2) 4 .
O25 Eu5 O62 68.2(2) . .
O29 Eu5 O62 134.59(17) . .
O29 Eu5 O62 134.59(17) 4 .
O24 Eu5 O62 70.2(2) . .
O24 Eu5 O62 70.2(2) 4 .
O61 Eu5 O62 120.1(3) . .
O58 Eu5 O62 120.2(3) . .
O25 Eu5 Eu10 34.87(16) 4 4
O25 Eu5 Eu10 83.11(16) . 4
O29 Eu5 Eu10 157.42(17) . 4
O29 Eu5 Eu10 103.19(17) 4 4
O24 Eu5 Eu10 103.54(17) . 4
O24 Eu5 Eu10 63.26(17) 4 4
O61 Eu5 Eu10 100.18(18) . 4
O58 Eu5 Eu10 130.86(16) . 4
O62 Eu5 Eu10 34.09(11) . 4
O25 Eu5 Eu10 83.11(16) 4 .
O25 Eu5 Eu10 34.87(16) . .
O29 Eu5 Eu10 103.19(17) . .
O29 Eu5 Eu10 157.42(17) 4 .
O24 Eu5 Eu10 63.26(17) . .
O24 Eu5 Eu10 103.54(17) 4 .
O61 Eu5 Eu10 100.18(18) . .
O58 Eu5 Eu10 130.86(16) . .
O62 Eu5 Eu10 34.09(11) . .
Eu10 Eu5 Eu10 58.46(2) 4 .
O25 Eu5 Eu15 104.62(17) 4 .
O25 Eu5 Eu15 63.00(16) . .
O29 Eu5 Eu15 35.15(17) . .
O29 Eu5 Eu15 83.31(17) 4 .
O24 Eu5 Eu15 103.85(17) . .
O24 Eu5 Eu15 158.33(17) 4 .
O61 Eu5 Eu15 34.18(10) . .
O58 Eu5 Eu15 100.13(18) . .
O62 Eu5 Eu15 130.43(17) . .
Eu10 Eu5 Eu15 128.15(2) 4 .
Eu10 Eu5 Eu15 97.864(18) . .
O60 Eu6 O68 144.1(3) . .
O60 Eu6 O59 73.9(2) . .
O68 Eu6 O59 73.5(2) . .
O60 Eu6 O63 74.9(2) . .
O68 Eu6 O63 76.7(3) . .
O59 Eu6 O63 61.4(2) . .
O60 Eu6 O4 110.2(3) . .
O68 Eu6 O4 83.4(3) . .
O59 Eu6 O4 135.0(2) . .
O63 Eu6 O4 76.1(3) . .
O60 Eu6 O6 71.3(3) . .
O68 Eu6 O6 143.2(3) . .
O59 Eu6 O6 143.2(3) . .
O63 Eu6 O6 118.6(3) . .
O4 Eu6 O6 69.9(3) . .
O60 Eu6 O13 69.9(2) . .
O68 Eu6 O13 118.6(3) . .
O59 Eu6 O13 80.9(2) . .
O63 Eu6 O13 134.1(2) . .
O4 Eu6 O13 143.8(3) . .
O6 Eu6 O13 76.5(3) . .
O60 Eu6 O15 118.8(2) . .
O68 Eu6 O15 69.0(3) . .
O59 Eu6 O15 79.6(2) . .
O63 Eu6 O15 133.9(2) . .
O4 Eu6 O15 127.1(3) . .
O6 Eu6 O15 107.3(3) . .
O13 Eu6 O15 51.8(2) . .
O60 Eu6 O5 132.8(3) . .
O68 Eu6 O5 83.1(3) . .
O59 Eu6 O5 145.8(2) . .
O63 Eu6 O5 136.7(3) . .
O4 Eu6 O5 63.7(3) . .
O6 Eu6 O5 62.7(3) . .
O13 Eu6 O5 89.2(3) . .
O15 Eu6 O5 68.7(3) . .
O60 Eu6 C25 93.2(3) . .
O68 Eu6 C25 94.4(3) . .
O59 Eu6 C25 78.0(3) . .
O63 Eu6 C25 139.4(3) . .
O4 Eu6 C25 143.0(3) . .
O6 Eu6 C25 92.4(3) . .
O13 Eu6 C25 25.0(3) . .
O15 Eu6 C25 26.9(3) . .
O5 Eu6 C25 79.4(3) . .
O60 Eu6 Eu7 41.74(17) . .
O68 Eu6 Eu7 102.56(19) . .
O59 Eu6 Eu7 42.00(16) . .
O63 Eu6 Eu7 41.80(17) . .
O4 Eu6 Eu7 111.3(2) . .
O6 Eu6 Eu7 110.4(2) . .
O13 Eu6 Eu7 92.68(17) . .
O15 Eu6 Eu7 118.17(18) . .
O5 Eu6 Eu7 172.20(19) . .
C25 Eu6 Eu7 105.3(2) . .
O60 Eu6 Eu14 102.29(18) . .
O68 Eu6 Eu14 42.07(19) . .
O59 Eu6 Eu14 41.89(16) . .
O63 Eu6 Eu14 42.54(17) . .
O4 Eu6 Eu14 96.32(19) . .
O6 Eu6 Eu14 160.4(2) . .
O13 Eu6 Eu14 119.46(17) . .
O15 Eu6 Eu14 92.06(18) . .
O5 Eu6 Eu14 124.60(19) . .
C25 Eu6 Eu14 106.6(2) . .
Eu7 Eu6 Eu14 60.563(17) . .
O70 Eu7 O60 140.9(3) . .
O70 Eu7 O63 74.8(3) . .
O60 Eu7 O63 74.1(2) . .
O70 Eu7 O3 109.1(3) . .
O60 Eu7 O3 86.2(3) . .
O63 Eu7 O3 76.8(3) . .
O70 Eu7 O59 71.5(2) . .
O60 Eu7 O59 72.9(2) . .
O63 Eu7 O59 60.8(2) . .
O3 Eu7 O59 136.3(3) . .
O70 Eu7 O1 72.3(3) . .
O60 Eu7 O1 145.6(3) . .
O63 Eu7 O1 121.2(3) . .
O3 Eu7 O1 69.9(3) . .
O59 Eu7 O1 141.2(3) . .
O70 Eu7 O20 70.6(2) . .
O60 Eu7 O20 116.9(2) . .
O63 Eu7 O20 132.9(2) . .
O3 Eu7 O20 144.7(3) . .
O59 Eu7 O20 78.3(2) . .
O1 Eu7 O20 76.9(3) . .
O70 Eu7 O21 119.6(2) . .
O60 Eu7 O21 68.0(2) . .
O63 Eu7 O21 131.4(2) . .
O3 Eu7 O21 127.9(3) . .
O59 Eu7 O21 79.4(2) . .
O1 Eu7 O21 107.2(3) . .
O20 Eu7 O21 52.0(2) . .
O70 Eu7 O2 135.6(3) . .
O60 Eu7 O2 83.5(3) . .
O63 Eu7 O2 134.9(3) . .
O3 Eu7 O2 62.8(3) . .
O59 Eu7 O2 146.4(3) . .
O1 Eu7 O2 63.9(3) . .
O20 Eu7 O2 92.1(3) . .
O21 Eu7 O2 69.6(3) . .
O70 Eu7 C27 94.6(3) . .
O60 Eu7 C27 92.9(3) . .
O63 Eu7 C27 138.1(3) . .
O3 Eu7 C27 143.2(3) . .
O59 Eu7 C27 77.3(3) . .
O1 Eu7 C27 92.1(3) . .
O20 Eu7 C27 25.5(3) . .
O21 Eu7 C27 26.6(3) . .
O2 Eu7 C27 80.5(3) . .
O70 Eu7 Eu6 99.99(19) . .
O60 Eu7 Eu6 41.13(17) . .
O63 Eu7 Eu6 41.55(18) . .
O3 Eu7 Eu6 99.0(2) . .
O59 Eu7 Eu6 41.35(16) . .
O1 Eu7 Eu6 162.5(2) . .
O20 Eu7 Eu6 115.96(18) . .
O21 Eu7 Eu6 90.22(17) . .
O2 Eu7 Eu6 124.1(2) . .
C27 Eu7 Eu6 104.3(2) . .
O70 Eu7 Eu14 40.06(19) . .
O60 Eu7 Eu14 101.13(17) . .
O63 Eu7 Eu14 42.22(17) . .
O3 Eu7 Eu14 110.5(2) . .
O59 Eu7 Eu14 41.63(16) . .
O1 Eu7 Eu14 110.1(2) . .
O20 Eu7 Eu14 91.76(18) . .
O21 Eu7 Eu14 118.28(16) . .
O2 Eu7 Eu14 171.8(2) . .
C27 Eu7 Eu14 105.8(2) . .
Eu6 Eu7 Eu14 60.024(15) . .
O77 Eu8 O33 71.9(3) . .
O77 Eu8 O65 141.7(2) . .
O33 Eu8 O65 129.9(3) . .
O77 Eu8 O48 96.8(3) . .
O33 Eu8 O48 143.2(3) . .
O65 Eu8 O48 80.6(3) . .
O77 Eu8 O57 68.0(2) . .
O33 Eu8 O57 69.6(3) . .
O65 Eu8 O57 143.6(2) . .
O48 Eu8 O57 73.7(3) . .
O77 Eu8 O23 149.3(2) . .
O33 Eu8 O23 91.3(3) . .
O65 Eu8 O23 68.6(2) . .
O48 Eu8 O23 81.2(3) . .
O57 Eu8 O23 82.2(2) . .
O77 Eu8 O18 89.2(3) . .
O33 Eu8 O18 76.4(3) . .
O65 Eu8 O18 70.7(2) . .
O48 Eu8 O18 139.7(3) . .
O57 Eu8 O18 143.5(3) . .
O23 Eu8 O18 112.2(3) . .
O77 Eu8 O5W 72.5(3) . .
O33 Eu8 O5W 131.2(3) . .
O65 Eu8 O5W 70.2(2) . .
O48 Eu8 O5W 73.2(3) . .
O57 Eu8 O5W 123.9(3) . .
O23 Eu8 O5W 134.2(3) . .
O18 Eu8 O5W 70.7(3) . .
O77 Eu8 Eu3 78.05(17) . .
O33 Eu8 Eu3 35.35(19) . .
O65 Eu8 Eu3 139.22(16) . .
O48 Eu8 Eu3 108.8(2) . .
O57 Eu8 Eu3 38.13(18) . .
O23 Eu8 Eu3 73.77(17) . .
O18 Eu8 Eu3 111.4(2) . .
O5W Eu8 Eu3 150.46(19) . .
O77 Eu8 Eu12 35.32(17) . .
O33 Eu8 Eu12 38.76(19) . .
O65 Eu8 Eu12 142.84(16) . .
O48 Eu8 Eu12 129.7(2) . .
O57 Eu8 Eu12 72.95(17) . .
O23 Eu8 Eu12 129.19(17) . .
O18 Eu8 Eu12 72.22(19) . .
O5W Eu8 Eu12 96.0(2) . .
Eu3 Eu8 Eu12 59.220(14) . .
O77 Eu8 Eu1 125.75(18) . .
O33 Eu8 Eu1 99.0(2) . .
O65 Eu8 Eu1 35.07(16) . .
O48 Eu8 Eu1 115.1(2) . .
O57 Eu8 Eu1 159.72(18) . .
O23 Eu8 Eu1 81.31(18) . .
O18 Eu8 Eu1 38.27(18) . .
O5W Eu8 Eu1 76.32(19) . .
Eu3 Eu8 Eu1 124.659(19) . .
Eu12 Eu8 Eu1 109.192(17) . .
O77 Eu8 Eu18 34.54(18) . .
O33 Eu8 Eu18 76.1(2) . .
O65 Eu8 Eu18 153.94(16) . .
O48 Eu8 Eu18 75.8(2) . .
O57 Eu8 Eu18 35.79(17) . .
O23 Eu8 Eu18 117.55(18) . .
O18 Eu8 Eu18 122.85(19) . .
O5W Eu8 Eu18 92.36(19) . .
Eu3 Eu8 Eu18 61.026(16) . .
Eu12 Eu8 Eu18 55.286(13) . .
Eu1 Eu8 Eu18 160.286(18) . .
O64 Eu9 O69 71.2(2) . .
O64 Eu9 O42 98.9(3) . .
O69 Eu9 O42 142.0(3) . .
O64 Eu9 O76 140.9(2) . .
O69 Eu9 O76 130.0(2) . .
O42 Eu9 O76 81.0(2) . .
O64 Eu9 O75 67.2(2) . .
O69 Eu9 O75 69.4(2) . .
O42 Eu9 O75 72.9(3) . .
O76 Eu9 O75 145.3(2) . .
O64 Eu9 O28 150.2(2) . .
O69 Eu9 O28 92.2(2) . .
O42 Eu9 O28 78.8(3) . .
O76 Eu9 O28 68.6(2) . .
O75 Eu9 O28 84.0(2) . .
O64 Eu9 O14 88.3(3) . .
O69 Eu9 O14 77.0(3) . .
O42 Eu9 O14 140.5(3) . .
O76 Eu9 O14 69.8(2) . .
O75 Eu9 O14 143.2(2) . .
O28 Eu9 O14 112.5(3) . .
O64 Eu9 O15W 71.0(3) . .
O69 Eu9 O15W 132.4(3) . .
O42 Eu9 O15W 72.0(3) . .
O76 Eu9 O15W 72.0(3) . .
O75 Eu9 O15W 119.0(3) . .
O28 Eu9 O15W 133.7(3) . .
O14 Eu9 O15W 74.0(3) . .
O64 Eu9 O31 127.9(3) . .
O69 Eu9 O31 67.4(4) . .
O42 Eu9 O31 133.2(4) . .
O76 Eu9 O31 62.8(4) . .
O75 Eu9 O31 122.1(4) . .
O28 Eu9 O31 61.4(3) . .
O14 Eu9 O31 52.9(4) . .
O15W Eu9 O31 118.4(4) . .
O64 Eu9 Eu2 77.43(18) . .
O69 Eu9 Eu2 35.80(18) . .
O42 Eu9 Eu2 106.9(2) . .
O76 Eu9 Eu2 140.43(15) . .
O75 Eu9 Eu2 37.74(16) . .
O28 Eu9 Eu2 74.96(16) . .
O14 Eu9 Eu2 112.6(2) . .
O15W Eu9 Eu2 147.6(2) . .
O31 Eu9 Eu2 86.6(3) . .
O64 Eu9 Eu16 35.04(17) . .
O69 Eu9 Eu16 38.16(17) . .
O42 Eu9 Eu16 130.78(19) . .
O76 Eu9 Eu16 142.16(15) . .
O75 Eu9 Eu16 72.03(15) . .
O28 Eu9 Eu16 129.58(16) . .
O14 Eu9 Eu16 72.36(19) . .
O15W Eu9 Eu16 96.5(2) . .
O31 Eu9 Eu16 94.9(3) . .
Eu2 Eu9 Eu16 58.799(14) . .
O64 Eu9 Eu3 125.14(17) . .
O69 Eu9 Eu3 98.40(18) . .
O42 Eu9 Eu3 116.0(2) . .
O76 Eu9 Eu3 35.22(15) . .
O75 Eu9 Eu3 160.08(16) . .
O28 Eu9 Eu3 80.71(16) . .
O14 Eu9 Eu3 38.03(19) . .
O15W Eu9 Eu3 80.9(2) . .
O31 Eu9 Eu3 38.4(3) . .
Eu2 Eu9 Eu3 124.685(18) . .
Eu16 Eu9 Eu3 108.620(17) . .
O62 Eu10 O45 129.8(3) . .
O62 Eu10 O49 85.0(3) . .
O45 Eu10 O49 99.7(3) . .
O62 Eu10 O65 151.6(3) . .
O45 Eu10 O65 75.5(3) . .
O49 Eu10 O65 77.2(3) . .
O62 Eu10 O25 70.0(3) . .
O45 Eu10 O25 115.6(3) . .
O49 Eu10 O25 144.5(3) . .
O65 Eu10 O25 114.0(2) . .
O62 Eu10 O26 122.3(3) . .
O45 Eu10 O26 83.3(3) . .
O49 Eu10 O26 141.8(3) . .
O65 Eu10 O26 66.6(3) . .
O25 Eu10 O26 52.4(3) . .
O62 Eu10 O23 85.2(3) . .
O45 Eu10 O23 144.7(3) . .
O49 Eu10 O23 76.1(3) . .
O65 Eu10 O23 69.3(2) . .
O25 Eu10 O23 77.2(2) . .
O26 Eu10 O23 80.0(3) . .
O62 Eu10 O81 68.6(3) . .
O45 Eu10 O81 68.7(4) . .
O49 Eu10 O81 64.9(3) . .
O65 Eu10 O81 120.9(3) . .
O25 Eu10 O81 123.4(3) . .
O26 Eu10 O81 146.0(4) . .
O23 Eu10 O81 134.0(3) . .
O62 Eu10 O47 68.6(3) . .
O45 Eu10 O47 69.9(3) . .
O49 Eu10 O47 128.3(3) . .
O65 Eu10 O47 139.6(3) . .
O25 Eu10 O47 65.8(3) . .
O26 Eu10 O47 88.8(3) . .
O23 Eu10 O47 139.9(3) . .
O81 Eu10 O47 64.2(3) . .
O62 Eu10 C29 95.6(3) . .
O45 Eu10 C29 100.2(3) . .
O49 Eu10 C29 153.4(3) . .
O65 Eu10 C29 91.0(3) . .
O25 Eu10 C29 25.6(3) . .
O26 Eu10 C29 26.8(3) . .
O23 Eu10 C29 77.5(3) . .
O81 Eu10 C29 139.7(3) . .
O47 Eu10 C29 75.6(3) . .
O62 Eu10 Eu10 34.55(19) . 4
O45 Eu10 Eu10 95.3(2) . 4
O49 Eu10 Eu10 88.8(2) . 4
O65 Eu10 Eu10 161.46(16) . 4
O25 Eu10 Eu10 84.49(15) . 4
O26 Eu10 Eu10 129.1(2) . 4
O23 Eu10 Eu10 119.37(18) . 4
O81 Eu10 Eu10 40.8(2) . 4
O47 Eu10 Eu10 44.91(17) . 4
C29 Eu10 Eu10 106.7(2) . 4
O62 Eu10 Eu1 155.0(2) . .
O45 Eu10 Eu1 66.3(2) . .
O49 Eu10 Eu1 113.2(2) . .
O65 Eu10 Eu1 36.27(16) . .
O25 Eu10 Eu1 85.91(15) . .
O26 Eu10 Eu1 33.7(2) . .
O23 Eu10 Eu1 82.97(18) . .
O81 Eu10 Eu1 133.8(2) . .
O47 Eu10 Eu1 108.07(17) . .
C29 Eu10 Eu1 60.4(2) . .
Eu10 Eu10 Eu1 152.746(12) 4 .
O72 Eu11 O55 98.5(3) . .
O72 Eu11 O71 141.9(2) . .
O55 Eu11 O71 81.7(3) . .
O72 Eu11 O73 72.0(2) . .
O55 Eu11 O73 142.3(3) . .
O71 Eu11 O73 128.5(2) . .
O72 Eu11 O67 67.0(2) . .
O55 Eu11 O67 73.5(3) . .
O71 Eu11 O67 145.4(2) . .
O73 Eu11 O67 69.2(2) . .
O72 Eu11 O10W 71.2(3) . .
O55 Eu11 O10W 72.3(3) . .
O71 Eu11 O10W 72.7(3) . .
O73 Eu11 O10W 132.6(3) . .
O67 Eu11 O10W 120.0(3) . .
O72 Eu11 O19 90.8(2) . .
O55 Eu11 O19 141.7(3) . .
O71 Eu11 O19 68.9(2) . .
O73 Eu11 O19 75.8(2) . .
O67 Eu11 O19 142.8(2) . .
O10W Eu11 O19 75.9(3) . .
O72 Eu11 O27 149.6(2) . .
O55 Eu11 O27 79.2(3) . .
O71 Eu11 O27 68.2(2) . .
O73 Eu11 O27 91.2(2) . .
O67 Eu11 O27 83.5(2) . .
O10W Eu11 O27 134.2(3) . .
O19 Eu11 O27 109.9(3) . .
O72 Eu11 Eu1 77.21(16) . .
O55 Eu11 Eu1 106.75(19) . .
O71 Eu11 Eu1 139.61(16) . .
O73 Eu11 Eu1 36.10(16) . .
O67 Eu11 Eu1 36.85(18) . .
O10W Eu11 Eu1 147.7(2) . .
O19 Eu11 Eu1 111.50(19) . .
O27 Eu11 Eu1 74.61(16) . .
O72 Eu11 Eu13 35.52(16) . .
O55 Eu11 Eu13 130.91(19) . .
O71 Eu11 Eu13 141.94(16) . .
O73 Eu11 Eu13 38.51(17) . .
O67 Eu11 Eu13 71.76(17) . .
O10W Eu11 Eu13 96.7(3) . .
O19 Eu11 Eu13 73.11(18) . .
O27 Eu11 Eu13 128.91(16) . .
Eu1 Eu11 Eu13 58.668(14) . .
O72 Eu11 Eu17 33.71(16) . .
O55 Eu11 Eu17 76.37(19) . .
O71 Eu11 Eu17 154.54(17) . .
O73 Eu11 Eu17 76.88(17) . .
O67 Eu11 Eu17 36.07(17) . .
O10W Eu11 Eu17 88.3(2) . .
O19 Eu11 Eu17 123.65(18) . .
O27 Eu11 Eu17 119.01(16) . .
Eu1 Eu11 Eu17 60.943(18) . .
Eu13 Eu11 Eu17 55.210(14) . .
O72 Eu11 Eu2 125.90(16) . .
O55 Eu11 Eu2 115.97(19) . .
O71 Eu11 Eu2 34.58(16) . .
O73 Eu11 Eu2 97.81(17) . .
O67 Eu11 Eu2 159.13(17) . .
O10W Eu11 Eu2 80.8(3) . .
O19 Eu11 Eu2 36.81(18) . .
O27 Eu11 Eu2 80.41(16) . .
Eu1 Eu11 Eu2 124.66(2) . .
Eu13 Eu11 Eu2 108.718(17) . .
Eu17 Eu11 Eu2 159.604(17) . .
O16 Eu12 O15 101.8(3) . .
O16 Eu12 O56 142.2(3) . .
O15 Eu12 O56 81.1(3) . .
O16 Eu12 O77 78.8(3) . .
O15 Eu12 O77 139.3(3) . .
O56 Eu12 O77 75.5(2) . .
O16 Eu12 O38 82.5(3) . .
O15 Eu12 O38 143.9(3) . .
O56 Eu12 O38 117.2(3) . .
O77 Eu12 O38 76.8(3) . .
O16 Eu12 O68 71.1(3) . .
O15 Eu12 O68 70.9(3) . .
O56 Eu12 O68 141.6(3) . .
O77 Eu12 O68 142.2(2) . .
O38 Eu12 O68 77.0(3) . .
O16 Eu12 O18W 143.2(3) . .
O15 Eu12 O18W 77.4(3) . .
O56 Eu12 O18W 74.6(3) . .
O77 Eu12 O18W 125.8(3) . .
O38 Eu12 O18W 78.3(3) . .
O68 Eu12 O18W 74.0(3) . .
O16 Eu12 O33 74.7(3) . .
O15 Eu12 O33 73.1(3) . .
O56 Eu12 O33 70.1(3) . .
O77 Eu12 O33 67.8(2) . .
O38 Eu12 O33 140.8(3) . .
O68 Eu12 O33 122.8(3) . .
O18W Eu12 O33 136.7(3) . .
O16 Eu12 O39 122.5(2) . .
O15 Eu12 O39 135.2(3) . .
O56 Eu12 O39 68.4(2) . .
O77 Eu12 O39 63.7(2) . .
O38 Eu12 O39 48.8(3) . .
O68 Eu12 O39 115.0(3) . .
O18W Eu12 O39 63.6(3) . .
O33 Eu12 O39 121.9(3) . .
O16 Eu12 C37 102.8(3) . .
O15 Eu12 C37 145.1(3) . .
O56 Eu12 C37 94.0(3) . .
O77 Eu12 C37 70.2(3) . .
O38 Eu12 C37 23.3(3) . .
O68 Eu12 C37 94.4(3) . .
O18W Eu12 C37 68.1(3) . .
O33 Eu12 C37 137.6(3) . .
O39 Eu12 C37 25.6(3) . .
O16 Eu12 Eu18 119.89(18) . .
O15 Eu12 Eu18 121.9(2) . .
O56 Eu12 Eu18 41.06(17) . .
O77 Eu12 Eu18 41.07(17) . .
O38 Eu12 Eu18 83.8(2) . .
O68 Eu12 Eu18 156.54(19) . .
O18W Eu12 Eu18 89.1(2) . .
O33 Eu12 Eu18 80.61(19) . .
O39 Eu12 Eu18 41.62(17) . .
C37 Eu12 Eu18 63.8(2) . .
O16 Eu12 Eu3 111.51(18) . .
O15 Eu12 Eu3 64.1(2) . .
O56 Eu12 Eu3 35.87(17) . .
O77 Eu12 Eu3 77.68(16) . .
O38 Eu12 Eu3 147.7(2) . .
O68 Eu12 Eu3 134.50(18) . .
O18W Eu12 Eu3 101.3(2) . .
O33 Eu12 Eu3 36.87(18) . .
O39 Eu12 Eu3 101.54(17) . .
C37 Eu12 Eu3 126.6(2) . .
Eu18 Eu12 Eu3 63.907(18) . .
O74 Eu13 O20 142.9(2) . .
O74 Eu13 O17 81.5(2) . .
O20 Eu13 O17 104.5(3) . .
O74 Eu13 O53 116.9(3) . .
O20 Eu13 O53 80.4(3) . .
O17 Eu13 O53 142.8(3) . .
O74 Eu13 O72 74.8(2) . .
O20 Eu13 O72 78.9(2) . .
O17 Eu13 O72 141.3(2) . .
O53 Eu13 O72 75.8(3) . .
O74 Eu13 O9W 73.4(2) . .
O20 Eu13 O9W 143.7(2) . .
O17 Eu13 O9W 74.5(3) . .
O53 Eu13 O9W 80.3(3) . .
O72 Eu13 O9W 125.0(2) . .
O74 Eu13 O70 142.6(2) . .
O20 Eu13 O70 70.4(2) . .
O17 Eu13 O70 70.7(2) . .
O53 Eu13 O70 76.8(3) . .
O72 Eu13 O70 141.6(2) . .
O9W Eu13 O70 75.4(2) . .
O74 Eu13 O73 71.3(2) . .
O20 Eu13 O73 75.2(2) . .
O17 Eu13 O73 74.7(2) . .
O53 Eu13 O73 140.2(3) . .
O72 Eu13 O73 69.0(2) . .
O9W Eu13 O73 135.7(2) . .
O70 Eu13 O73 121.9(2) . .
O74 Eu13 O52 68.5(2) . .
O20 Eu13 O52 120.8(3) . .
O17 Eu13 O52 133.8(2) . .
O53 Eu13 O52 48.5(3) . .
O72 Eu13 O52 63.2(2) . .
O9W Eu13 O52 63.9(2) . .
O70 Eu13 O52 114.4(2) . .
O73 Eu13 O52 123.3(2) . .
O74 Eu13 C51 92.3(3) . .
O20 Eu13 C51 101.3(3) . .
O17 Eu13 C51 144.5(3) . .
O53 Eu13 C51 24.7(3) . .
O72 Eu13 C51 67.6(3) . .
O9W Eu13 C51 70.2(3) . .
O70 Eu13 C51 96.0(3) . .
O73 Eu13 C51 136.2(3) . .
O52 Eu13 C51 23.8(3) . .
O74 Eu13 Eu17 41.13(17) . .
O20 Eu13 Eu17 119.08(18) . .
O17 Eu13 Eu17 122.56(17) . .
O53 Eu13 Eu17 83.06(19) . .
O72 Eu13 Eu17 40.23(15) . .
O9W Eu13 Eu17 88.61(18) . .
O70 Eu13 Eu17 156.01(18) . .
O73 Eu13 Eu17 81.99(17) . .
O52 Eu13 Eu17 41.67(16) . .
C51 Eu13 Eu17 61.3(2) . .
O74 Eu13 Eu1 35.88(17) . .
O20 Eu13 Eu1 113.04(18) . .
O17 Eu13 Eu1 65.32(17) . .
O53 Eu13 Eu1 147.22(19) . .
O72 Eu13 Eu1 77.76(16) . .
O9W Eu13 Eu1 99.66(18) . .
O70 Eu13 Eu1 135.31(18) . .
O73 Eu13 Eu1 37.89(16) . .
O52 Eu13 Eu1 101.74(17) . .
C51 Eu13 Eu1 124.6(2) . .
Eu17 Eu13 Eu1 64.208(18) . .
O70 Eu14 O8W 103.9(4) . .
O70 Eu14 O59 71.1(2) . .
O8W Eu14 O59 128.1(3) . .
O70 Eu14 O35 74.1(3) . .
O8W Eu14 O35 71.2(4) . .
O59 Eu14 O35 143.5(3) . .
O70 Eu14 O68 139.7(2) . .
O8W Eu14 O68 87.1(4) . .
O59 Eu14 O68 71.8(2) . .
O35 Eu14 O68 144.7(3) . .
O70 Eu14 O63 73.7(2) . .
O8W Eu14 O63 68.9(3) . .
O59 Eu14 O63 60.0(2) . .
O35 Eu14 O63 119.5(3) . .
O68 Eu14 O63 74.6(2) . .
O70 Eu14 O1W 141.8(3) . .
O8W Eu14 O1W 74.4(4) . .
O59 Eu14 O1W 140.4(3) . .
O35 Eu14 O1W 69.2(3) . .
O68 Eu14 O1W 78.5(3) . .
O63 Eu14 O1W 135.0(3) . .
O70 Eu14 O17 70.0(2) . .
O8W Eu14 O17 150.8(4) . .
O59 Eu14 O17 78.2(2) . .
O35 Eu14 O17 79.8(3) . .
O68 Eu14 O17 116.5(2) . .
O63 Eu14 O17 131.5(2) . .
O1W Eu14 O17 92.8(3) . .
O70 Eu14 O16 116.1(2) . .
O8W Eu14 O16 139.2(4) . .
O59 Eu14 O16 75.2(2) . .
O35 Eu14 O16 111.6(3) . .
O68 Eu14 O16 67.7(2) . .
O63 Eu14 O16 128.3(2) . .
O1W Eu14 O16 69.6(3) . .
O17 Eu14 O16 50.8(2) . .
O70 Eu14 C26 92.3(3) . .
O8W Eu14 C26 155.3(4) . .
O59 Eu14 C26 74.5(3) . .
O35 Eu14 C26 96.3(3) . .
O68 Eu14 C26 92.4(3) . .
O63 Eu14 C26 134.5(3) . .
O1W Eu14 C26 81.3(4) . .
O17 Eu14 C26 24.9(3) . .
O16 Eu14 C26 25.9(3) . .
O70 Eu14 Eu6 99.12(18) . .
O8W Eu14 Eu6 93.2(3) . .
O59 Eu14 Eu6 40.99(16) . .
O35 Eu14 Eu6 160.3(2) . .
O68 Eu14 Eu6 40.97(18) . .
O63 Eu14 Eu6 41.28(17) . .
O1W Eu14 Eu6 119.1(3) . .
O17 Eu14 Eu6 115.86(17) . .
O16 Eu14 Eu6 88.07(17) . .
C26 Eu14 Eu6 102.5(2) . .
O70 Eu14 Eu7 39.80(18) . .
O8W Eu14 Eu7 101.8(3) . .
O59 Eu14 Eu7 41.37(16) . .
O35 Eu14 Eu7 110.9(2) . .
O68 Eu14 Eu7 100.32(18) . .
O63 Eu14 Eu7 41.23(17) . .
O1W Eu14 Eu7 176.0(3) . .
O17 Eu14 Eu7 91.17(17) . .
O16 Eu14 Eu7 113.55(17) . .
C26 Eu14 Eu7 102.6(2) . .
Eu6 Eu14 Eu7 59.41(2) . .
O54 Eu15 O51 102.3(3) . .
O54 Eu15 O61 83.9(3) . .
O51 Eu15 O61 129.2(3) . .
O54 Eu15 O71 78.8(3) . .
O51 Eu15 O71 76.8(3) . .
O61 Eu15 O71 151.7(3) . .
O54 Eu15 O29 144.3(3) . .
O51 Eu15 O29 113.0(3) . .
O61 Eu15 O29 70.0(3) . .
O71 Eu15 O29 113.6(2) . .
O54 Eu15 O30 143.1(3) . .
O51 Eu15 O30 83.3(3) . .
O61 Eu15 O30 120.9(3) . .
O71 Eu15 O30 66.9(3) . .
O29 Eu15 O30 51.1(3) . .
O54 Eu15 O27 76.4(3) . .
O51 Eu15 O27 145.0(3) . .
O61 Eu15 O27 85.7(2) . .
O71 Eu15 O27 68.6(2) . .
O29 Eu15 O27 77.7(2) . .
O30 Eu15 O27 78.7(3) . .
O54 Eu15 O80 65.2(3) . .
O51 Eu15 O80 68.0(3) . .
O61 Eu15 O80 69.7(3) . .
O71 Eu15 O80 121.1(2) . .
O29 Eu15 O80 123.1(3) . .
O30 Eu15 O80 145.4(3) . .
O27 Eu15 O80 135.8(3) . .
O54 Eu15 O78 124.5(3) . .
O51 Eu15 O78 68.8(3) . .
O61 Eu15 O78 66.7(3) . .
O71 Eu15 O78 141.5(3) . .
O29 Eu15 O78 67.2(3) . .
O30 Eu15 O78 91.7(3) . .
O27 Eu15 O78 140.8(3) . .
O80 Eu15 O78 60.8(3) . .
O54 Eu15 C30 154.1(3) . .
O51 Eu15 C30 98.2(3) . .
O61 Eu15 C30 95.4(3) . .
O71 Eu15 C30 90.7(2) . .
O29 Eu15 C30 25.4(2) . .
O30 Eu15 C30 25.7(3) . .
O27 Eu15 C30 77.7(2) . .
O80 Eu15 C30 138.6(3) . .
O78 Eu15 C30 77.8(3) . .
O54 Eu15 Eu15 87.71(19) . 4
O51 Eu15 Eu15 95.2(2) . 4
O61 Eu15 Eu15 34.07(19) . 4
O71 Eu15 Eu15 162.33(16) . 4
O29 Eu15 Eu15 84.02(16) . 4
O30 Eu15 Eu15 128.5(2) . 4
O27 Eu15 Eu15 119.42(16) . 4
O80 Eu15 Eu15 41.67(18) . 4
O78 Eu15 Eu15 42.34(19) . 4
C30 Eu15 Eu15 106.20(18) . 4
O54 Eu15 Eu2 114.40(19) . .
O51 Eu15 Eu2 66.6(2) . .
O61 Eu15 Eu2 154.5(2) . .
O71 Eu15 Eu2 35.83(16) . .
O29 Eu15 Eu2 85.53(16) . .
O30 Eu15 Eu2 34.5(2) . .
O27 Eu15 Eu2 81.91(16) . .
O80 Eu15 Eu2 133.1(2) . .
O78 Eu15 Eu2 111.06(19) . .
C30 Eu15 Eu2 60.20(18) . .
Eu15 Eu15 Eu2 153.327(11) 4 .
O66 Eu16 O21 82.4(2) . .
O66 Eu16 O13 144.0(2) . .
O21 Eu16 O13 104.0(2) . .
O66 Eu16 O64 74.6(2) . .
O21 Eu16 O64 140.6(2) . .
O13 Eu16 O64 79.1(2) . .
O66 Eu16 O60 141.8(2) . .
O21 Eu16 O60 70.4(2) . .
O13 Eu16 O60 70.8(2) . .
O64 Eu16 O60 142.4(3) . .
O66 Eu16 O40 117.0(3) . .
O21 Eu16 O40 142.6(3) . .
O13 Eu16 O40 79.4(3) . .
O64 Eu16 O40 76.8(3) . .
O60 Eu16 O40 76.1(3) . .
O66 Eu16 O17W 74.5(3) . .
O21 Eu16 O17W 77.4(3) . .
O13 Eu16 O17W 141.4(3) . .
O64 Eu16 O17W 124.5(3) . .
O60 Eu16 O17W 73.7(3) . .
O40 Eu16 O17W 77.8(3) . .
O66 Eu16 O69 71.3(2) . .
O21 Eu16 O69 73.8(2) . .
O13 Eu16 O69 76.5(2) . .
O64 Eu16 O69 68.7(2) . .
O60 Eu16 O69 122.8(2) . .
O40 Eu16 O69 140.8(3) . .
O17W Eu16 O69 137.6(3) . .
O66 Eu16 O41 69.3(2) . .
O21 Eu16 O41 137.1(2) . .
O13 Eu16 O41 118.0(2) . .
O64 Eu16 O41 61.7(2) . .
O60 Eu16 O41 114.1(2) . .
O40 Eu16 O41 47.6(2) . .
O17W Eu16 O41 64.7(3) . .
O69 Eu16 O41 122.6(2) . .
O66 Eu16 C39 93.5(3) . .
O21 Eu16 C39 145.7(3) . .
O13 Eu16 C39 99.2(3) . .
O64 Eu16 C39 68.4(3) . .
O60 Eu16 C39 94.4(3) . .
O40 Eu16 C39 23.5(3) . .
O17W Eu16 C39 68.7(3) . .
O69 Eu16 C39 137.0(3) . .
O41 Eu16 C39 24.2(3) . .
O66 Eu16 Eu19 40.18(17) . .
O21 Eu16 Eu19 122.38(17) . .
O13 Eu16 Eu19 120.05(18) . .
O64 Eu16 Eu19 41.01(17) . .
O60 Eu16 Eu19 155.33(16) . .
O40 Eu16 Eu19 84.07(19) . .
O17W Eu16 Eu19 88.0(2) . .
O69 Eu16 Eu19 81.91(17) . .
O41 Eu16 Eu19 41.56(16) . .
C39 Eu16 Eu19 63.0(2) . .
O66 Eu16 Eu2 36.66(16) . .
O21 Eu16 Eu2 64.41(17) . .
O13 Eu16 Eu2 114.09(18) . .
O64 Eu16 Eu2 78.33(18) . .
O60 Eu16 Eu2 134.40(17) . .
O40 Eu16 Eu2 148.65(19) . .
O17W Eu16 Eu2 101.4(2) . .
O69 Eu16 Eu2 37.61(17) . .
O41 Eu16 Eu2 103.16(16) . .
C39 Eu16 Eu2 126.9(2) . .
Eu19 Eu16 Eu2 64.613(16) . .
O72 Eu17 O10 144.0(3) . .
O72 Eu17 O74 74.6(2) . .
O10 Eu17 O74 134.7(3) . .
O72 Eu17 O11W 96.2(3) . .
O10 Eu17 O11W 75.4(3) . .
O74 Eu17 O11W 136.8(3) . .
O72 Eu17 O52 71.3(3) . .
O10 Eu17 O52 93.8(3) . .
O74 Eu17 O52 75.7(3) . .
O11W Eu17 O52 142.0(3) . .
O72 Eu17 O67 66.9(2) . .
O10 Eu17 O67 137.0(3) . .
O74 Eu17 O67 66.5(2) . .
O11W Eu17 O67 71.1(3) . .
O52 Eu17 O67 129.2(3) . .
O72 Eu17 O12 143.4(3) . .
O10 Eu17 O12 70.1(3) . .
O74 Eu17 O12 85.1(3) . .
O11W Eu17 O12 78.1(3) . .
O52 Eu17 O12 132.8(3) . .
O67 Eu17 O12 77.2(3) . .
O72 Eu17 O11 132.3(3) . .
O10 Eu17 O11 64.5(3) . .
O74 Eu17 O11 70.6(3) . .
O11W Eu17 O11 131.5(3) . .
O52 Eu17 O11 69.4(3) . .
O67 Eu17 O11 123.2(3) . .
O12 Eu17 O11 63.6(3) . .
O72 Eu17 O2W 72.6(3) . .
O10 Eu17 O2W 71.7(3) . .
O74 Eu17 O2W 139.7(3) . .
O11W Eu17 O2W 69.9(3) . .
O52 Eu17 O2W 72.2(3) . .
O67 Eu17 O2W 118.8(3) . .
O12 Eu17 O2W 134.9(3) . .
O11 Eu17 O2W 118.0(3) . .
O72 Eu17 Eu13 41.14(16) . .
O10 Eu17 Eu13 144.9(2) . .
O74 Eu17 Eu13 39.97(16) . .
O11W Eu17 Eu13 135.2(2) . .
O52 Eu17 Eu13 52.0(2) . .
O67 Eu17 Eu13 77.45(18) . .
O12 Eu17 Eu13 125.0(2) . .
O11 Eu17 Eu13 92.4(2) . .
O2W Eu17 Eu13 100.0(2) . .
O72 Eu17 Eu11 33.24(16) . .
O10 Eu17 Eu11 147.4(2) . .
O74 Eu17 Eu11 76.89(16) . .
O11W Eu17 Eu11 73.8(2) . .
O52 Eu17 Eu11 104.0(2) . .
O67 Eu17 Eu11 36.43(17) . .
O12 Eu17 Eu11 113.1(2) . .
O11 Eu17 Eu11 147.4(2) . .
O2W Eu17 Eu11 87.8(2) . .
Eu13 Eu17 Eu11 61.985(16) . .
O72 Eu17 Eu1 75.05(16) . .
O10 Eu17 Eu1 140.8(2) . .
O74 Eu17 Eu1 33.27(16) . .
O11W Eu17 Eu1 103.6(2) . .
O52 Eu17 Eu1 107.1(2) . .
O67 Eu17 Eu1 34.93(17) . .
O12 Eu17 Eu1 71.5(2) . .
O11 Eu17 Eu1 91.9(2) . .
O2W Eu17 Eu1 145.9(2) . .
Eu13 Eu17 Eu1 60.053(17) . .
Eu11 Eu17 Eu1 58.711(15) . .
O20W Eu18 O77 140.8(3) . .
O20W Eu18 O56 85.5(3) . .
O77 Eu18 O56 74.9(2) . .
O20W Eu18 O39 137.3(3) . .
O77 Eu18 O39 69.1(3) . .
O56 Eu18 O39 73.9(3) . .
O20W Eu18 O57 74.5(3) . .
O77 Eu18 O57 66.8(2) . .
O56 Eu18 O57 67.9(2) . .
O39 Eu18 O57 127.2(3) . .
O20W Eu18 O8 79.1(3) . .
O77 Eu18 O8 94.0(3) . .
O56 Eu18 O8 139.4(3) . .
O39 Eu18 O8 138.9(3) . .
O57 Eu18 O8 71.9(3) . .
O20W Eu18 O7 73.6(4) . .
O77 Eu18 O7 138.7(3) . .
O56 Eu18 O7 143.2(3) . .
O39 Eu18 O7 101.4(4) . .
O57 Eu18 O7 131.0(4) . .
O8 Eu18 O7 66.3(4) . .
O20W Eu18 O4W 69.3(3) . .
O77 Eu18 O4W 133.8(3) . .
O56 Eu18 O4W 74.9(3) . .
O39 Eu18 O4W 69.4(3) . .
O57 Eu18 O4W 129.3(3) . .
O8 Eu18 O4W 131.2(3) . .
O7 Eu18 O4W 69.5(4) . .
O20W Eu18 O9 133.6(3) . .
O77 Eu18 O9 74.3(3) . .
O56 Eu18 O9 140.7(3) . .
O39 Eu18 O9 72.6(3) . .
O57 Eu18 O9 119.6(3) . .
O8 Eu18 O9 66.7(4) . .
O7 Eu18 O9 64.6(4) . .
O4W Eu18 O9 111.0(4) . .
O20W Eu18 Eu12 125.7(2) . .
O77 Eu18 Eu12 41.04(16) . .
O56 Eu18 Eu12 40.52(18) . .
O39 Eu18 Eu12 49.1(2) . .
O57 Eu18 Eu12 78.35(18) . .
O8 Eu18 Eu12 133.8(2) . .
O7 Eu18 Eu12 150.5(3) . .
O4W Eu18 Eu12 95.0(2) . .
O9 Eu18 Eu12 100.7(3) . .
O20W Eu18 Eu8 109.8(2) . .
O77 Eu18 Eu8 33.22(16) . .
O56 Eu18 Eu8 76.96(18) . .
O39 Eu18 Eu8 101.6(2) . .
O57 Eu18 Eu8 35.78(18) . .
O8 Eu18 Eu8 73.5(2) . .
O7 Eu18 Eu8 138.4(3) . .
O4W Eu18 Eu8 151.9(2) . .
O9 Eu18 Eu8 90.1(3) . .
Eu12 Eu18 Eu8 61.836(17) . .
O20W Eu18 Eu3 70.1(2) . .
O77 Eu18 Eu3 75.06(16) . .
O56 Eu18 Eu3 33.51(17) . .
O39 Eu18 Eu3 105.1(2) . .
O57 Eu18 Eu3 36.07(17) . .
O8 Eu18 Eu3 106.1(2) . .
O7 Eu18 Eu3 143.7(3) . .
O4W Eu18 Eu3 97.2(2) . .
O9 Eu18 Eu3 147.8(3) . .
Eu12 Eu18 Eu3 60.420(16) . .
Eu8 Eu18 Eu3 58.395(13) . .
O66 Eu19 O19W 84.2(3) . .
O66 Eu19 O64 73.0(2) . .
O19W Eu19 O64 141.2(3) . .
O66 Eu19 O41 77.9(3) . .
O19W Eu19 O41 136.3(3) . .
O64 Eu19 O41 69.4(3) . .
O66 Eu19 O75 66.6(2) . .
O19W Eu19 O75 76.4(3) . .
O64 Eu19 O75 65.9(2) . .
O41 Eu19 O75 128.9(3) . .
O66 Eu19 O12W 139.7(3) . .
O19W Eu19 O12W 73.4(4) . .
O64 Eu19 O12W 142.0(3) . .
O41 Eu19 O12W 95.5(3) . .
O75 Eu19 O12W 135.3(3) . .
O66 Eu19 O14W 136.0(3) . .
O19W Eu19 O14W 79.8(3) . .
O64 Eu19 O14W 95.1(3) . .
O41 Eu19 O14W 138.3(3) . .
O75 Eu19 O14W 69.8(3) . .
O12W Eu19 O14W 72.9(4) . .
O66 Eu19 O13W 137.2(3) . .
O19W Eu19 O13W 138.6(3) . .
O64 Eu19 O13W 70.6(3) . .
O41 Eu19 O13W 68.8(3) . .
O75 Eu19 O13W 115.7(3) . .
O12W Eu19 O13W 71.5(4) . .
O14W Eu19 O13W 69.5(3) . .
O66 Eu19 O3W 70.4(3) . .
O19W Eu19 O3W 70.1(3) . .
O64 Eu19 O3W 127.0(3) . .
O41 Eu19 O3W 66.4(3) . .
O75 Eu19 O3W 127.3(3) . .
O12W Eu19 O3W 70.5(4) . .
O14W Eu19 O3W 137.7(3) . .
O13W Eu19 O3W 116.4(3) . .
O66 Eu19 Eu16 39.15(17) . .
O19W Eu19 Eu16 123.3(2) . .
O64 Eu19 Eu16 40.25(17) . .
O41 Eu19 Eu16 53.0(2) . .
O75 Eu19 Eu16 76.79(16) . .
O12W Eu19 Eu16 147.9(3) . .
O14W Eu19 Eu16 133.2(2) . .
O13W Eu19 Eu16 98.1(2) . .
O3W Eu19 Eu16 88.8(2) . .
O66 Eu19 Eu9 75.67(16) . .
O19W Eu19 Eu9 111.3(2) . .
O64 Eu19 Eu9 33.32(17) . .
O41 Eu19 Eu9 102.5(2) . .
O75 Eu19 Eu9 35.15(16) . .
O12W Eu19 Eu9 143.6(3) . .
O14W Eu19 Eu9 72.6(2) . .
O13W Eu19 Eu9 85.8(2) . .
O3W Eu19 Eu9 145.8(2) . .
Eu16 Eu19 Eu9 61.256(18) . .
O66 Eu19 Eu2 33.32(16) . .
O19W Eu19 Eu2 69.7(2) . .
O64 Eu19 Eu2 74.23(17) . .
O41 Eu19 Eu2 109.1(2) . .
O75 Eu19 Eu2 35.41(15) . .
O12W Eu19 Eu2 143.0(3) . .
O14W Eu19 Eu2 102.9(2) . .
O13W Eu19 Eu2 142.9(2) . .
O3W Eu19 Eu2 93.9(2) . .
Eu16 Eu19 Eu2 59.629(17) . .
Eu9 Eu19 Eu2 57.906(17) . .
C1 O1 Eu7 123.4(7) . .
C2 O2 Eu7 108.0(7) . .
C3 O3 Eu7 124.0(8) . .
C7 O4 Eu6 124.1(7) . .
C8 O5 Eu6 107.0(7) . .
C9 O6 Eu6 124.0(7) . .
C13 O7 Eu18 117.1(14) . .
C14 O8 Eu18 109.1(9) . .
C15 O9 Eu18 115.1(10) . .
C19 O10 Eu17 122.9(8) . .
C20 O11 Eu17 111.0(8) . .
C21 O12 Eu17 120.4(8) . .
C25 O13 Eu16 142.1(7) . .
C25 O13 Eu6 98.6(6) . .
Eu16 O13 Eu6 109.2(3) . .
C25 O14 Eu9 128.9(7) . .
C25 O14 Eu3 124.1(7) . .
Eu9 O14 Eu3 104.6(3) . .
C25 O15 Eu12 146.8(7) . .
C25 O15 Eu6 93.5(6) . .
Eu12 O15 Eu6 109.3(3) . .
C26 O16 Eu12 147.6(7) . .
C26 O16 Eu14 95.6(6) . .
Eu12 O16 Eu14 111.1(3) . .
C26 O17 Eu13 140.5(7) . .
C26 O17 Eu14 97.5(7) . .
Eu13 O17 Eu14 108.3(3) . .
C26 O18 Eu1 126.5(8) . .
C26 O18 Eu8 129.2(8) . .
Eu1 O18 Eu8 103.3(3) . .
C27 O19 Eu2 125.3(7) . .
C27 O19 Eu11 127.9(7) . .
Eu2 O19 Eu11 106.4(3) . .
C27 O20 Eu13 144.1(7) . .
C27 O20 Eu7 98.8(6) . .
Eu13 O20 Eu7 109.7(3) . .
C27 O21 Eu16 145.1(7) . .
C27 O21 Eu7 94.7(6) . .
Eu16 O21 Eu7 110.1(3) . .
C28 O22 Eu3 149.2(7) . .
C28 O22 Eu4 96.9(6) . .
Eu3 O22 Eu4 111.3(3) . .
C28 O23 Eu10 127.0(6) . .
C28 O23 Eu8 127.2(6) . .
Eu10 O23 Eu8 105.7(3) . .
C28 O24 Eu5 146.5(7) . .
C28 O24 Eu4 98.5(6) . .
Eu5 O24 Eu4 110.5(3) . .
C29 O25 Eu5 148.3(6) . .
C29 O25 Eu10 97.8(6) . .
Eu5 O25 Eu10 111.2(3) . .
C29 O26 Eu1 153.2(7) . .
C29 O26 Eu10 96.0(6) . .
Eu1 O26 Eu10 110.2(3) . .
C29 O27 Eu15 126.4(6) . .
C29 O27 Eu11 126.7(6) . .
Eu15 O27 Eu11 106.7(3) . .
C30 O28 Eu9 127.1(6) . .
C30 O28 Eu4 125.8(6) . .
Eu9 O28 Eu4 106.9(3) . .
C30 O29 Eu5 148.5(6) . .
C30 O29 Eu15 97.5(6) . .
Eu5 O29 Eu15 110.5(3) . .
C30 O30 Eu2 153.9(7) . .
C30 O30 Eu15 96.7(6) . .
Eu2 O30 Eu15 109.2(3) . .
C31 O31 Eu3 91.5(11) . .
C31 O31 Eu9 132.2(12) . .
Eu3 O31 Eu9 99.0(5) . .
C31 O33 Eu3 93.8(8) . .
C31 O33 Eu8 112.2(8) . .
Eu3 O33 Eu8 109.1(3) . .
C31 O33 Eu12 130.7(9) . .
Eu3 O33 Eu12 103.0(3) . .
Eu8 O33 Eu12 105.4(3) . .
C32 O35 Eu14 141.4(9) . .
C35 O36 Eu3 135.2(7) . .
C35 O37 Eu4 142.8(8) . .
C37 O38 Eu12 104.2(7) . .
C37 O39 Eu18 143.7(7) . .
C37 O39 Eu12 86.4(6) . .
Eu18 O39 Eu12 89.2(3) . .
C39 O40 Eu16 105.7(7) . .
C39 O41 Eu19 145.2(8) . .
C39 O41 Eu16 82.6(6) . .
Eu19 O41 Eu16 85.4(2) . .
C40 O42 Eu9 137.3(7) . .
C40 O43 Eu4 145.7(8) . .
C43 O44 Eu1 132.1(7) . .
C43 O45 Eu10 143.1(8) . .
C45 O47 Eu10 134.81(18) . 4
C45 O47 Eu10 134.80(18) . .
Eu10 O47 Eu10 90.2(3) 4 .
C47 O48 Eu8 133.9(8) . .
C47 O49 Eu10 145.4(8) . .
C49 O50 Eu2 134.4(6) . .
C49 O51 Eu15 143.5(8) . .
C51 O52 Eu17 138.3(8) . .
C51 O52 Eu13 85.2(7) . .
Eu17 O52 Eu13 86.4(3) . .
C51 O53 Eu13 104.8(7) . .
C53 O54 Eu15 145.1(7) . .
C53 O55 Eu11 137.1(7) . .
Eu3 O56 Eu12 107.7(3) . .
Eu3 O56 Eu18 112.0(3) . .
Eu12 O56 Eu18 98.4(3) . .
Eu3 O56 H56A 112.6 . .
Eu12 O56 H56A 112.6 . .
Eu18 O56 H56A 112.6 . .
Eu8 O57 Eu18 108.4(3) . .
Eu8 O57 Eu3 104.2(3) . .
Eu18 O57 Eu3 108.3(3) . .
Eu8 O57 H57A 111.9 . .
Eu18 O57 H57A 111.9 . .
Eu3 O57 H57A 111.9 . .
Eu4 O58 Eu4 110.6(4) 4 .
Eu4 O58 Eu5 109.0(2) 4 .
Eu4 O58 Eu5 109.0(2) . .
Eu4 O58 H58A 109.4 4 .
Eu4 O58 H58A 109.4 . .
Eu5 O58 H58A 109.4 . .
Eu6 O59 Eu7 96.6(2) . .
Eu6 O59 Eu14 97.1(2) . .
Eu7 O59 Eu14 97.0(2) . .
Eu6 O59 H59A 120.2 . .
Eu7 O59 H59A 120.2 . .
Eu14 O59 H59A 120.2 . .
Eu6 O60 Eu7 97.1(2) . .
Eu6 O60 Eu16 109.9(3) . .
Eu7 O60 Eu16 111.3(3) . .
Eu6 O60 H60A 112.5 . .
Eu7 O60 H60A 112.5 . .
Eu16 O60 H60A 112.5 . .
Eu15 O61 Eu15 111.9(4) . 4
Eu15 O61 Eu5 109.1(3) . .
Eu15 O61 Eu5 109.1(3) 4 .
Eu15 O61 H61A 108.9 . .
Eu15 O61 H61A 108.9 4 .
Eu5 O61 H61A 108.9 . .
Eu10 O62 Eu10 110.9(4) 4 .
Eu10 O62 Eu5 109.0(3) 4 .
Eu10 O62 Eu5 109.0(3) . .
Eu10 O62 H62A 109.3 4 .
Eu10 O62 H62A 109.3 . .
Eu5 O62 H62A 109.3 . .
Eu6 O63 Eu7 96.6(3) . .
Eu6 O63 Eu14 96.2(3) . .
Eu7 O63 Eu14 96.6(3) . .
Eu6 O63 H63A 120.5 . .
Eu7 O63 H63A 120.5 . .
Eu14 O63 H63A 120.5 . .
Eu9 O64 Eu16 110.2(3) . .
Eu9 O64 Eu19 112.5(3) . .
Eu16 O64 Eu19 98.7(3) . .
Eu9 O64 H64A 111.6 . .
Eu16 O64 H64A 111.6 . .
Eu19 O64 H64A 111.6 . .
Eu10 O65 Eu8 112.8(3) . .
Eu10 O65 Eu1 108.3(3) . .
Eu8 O65 Eu1 110.4(3) . .
Eu10 O65 H65A 108.4 . .
Eu8 O65 H65A 108.4 . .
Eu1 O65 H65A 108.4 . .
Eu16 O66 Eu2 107.4(3) . .
Eu16 O66 Eu19 100.7(3) . .
Eu2 O66 Eu19 113.2(3) . .
Eu16 O66 H66A 111.7 . .
Eu2 O66 H66A 111.7 . .
Eu19 O66 H66A 111.7 . .
Eu1 O67 Eu17 109.8(3) . .
Eu1 O67 Eu11 105.6(3) . .
Eu17 O67 Eu11 107.5(3) . .
Eu1 O67 H67A 111.3 . .
Eu17 O67 H67A 111.3 . .
Eu11 O67 H67A 111.3 . .
Eu6 O68 Eu12 110.5(3) . .
Eu6 O68 Eu14 97.0(3) . .
Eu12 O68 Eu14 110.0(3) . .
Eu6 O68 H68A 112.8 . .
Eu12 O68 H68A 112.8 . .
Eu14 O68 H68A 112.8 . .
Eu9 O69 Eu2 108.5(3) . .
Eu9 O69 Eu16 106.0(3) . .
Eu2 O69 Eu16 102.4(3) . .
Eu9 O69 H69A 113.1 . .
Eu2 O69 H69A 113.1 . .
Eu16 O69 H69A 113.1 . .
Eu7 O70 Eu14 100.1(3) . .
Eu7 O70 Eu13 109.3(3) . .
Eu14 O70 Eu13 110.9(3) . .
Eu7 O70 H70A 112.0 . .
Eu14 O70 H70A 112.0 . .
Eu13 O70 H70A 112.0 . .
Eu15 O71 Eu11 112.2(3) . .
Eu15 O71 Eu2 108.7(3) . .
Eu11 O71 Eu2 111.1(3) . .
Eu15 O71 H71A 108.2 . .
Eu11 O71 H71A 108.2 . .
Eu2 O71 H71A 108.2 . .
Eu11 O72 Eu17 113.1(3) . .
Eu11 O72 Eu13 110.2(3) . .
Eu17 O72 Eu13 98.6(2) . .
Eu11 O72 H72A 111.4 . .
Eu17 O72 H72A 111.4 . .
Eu13 O72 H72A 111.4 . .
Eu1 O73 Eu11 107.5(3) . .
Eu1 O73 Eu13 101.8(3) . .
Eu11 O73 Eu13 104.9(3) . .
Eu1 O73 H73A 113.9 . .
Eu11 O73 H73A 113.9 . .
Eu13 O73 H73A 113.9 . .
Eu1 O74 Eu13 108.0(3) . .
Eu1 O74 Eu17 112.3(3) . .
Eu13 O74 Eu17 98.9(3) . .
Eu1 O74 H74A 112.3 . .
Eu13 O74 H74A 112.3 . .
Eu17 O74 H74A 112.3 . .
Eu9 O75 Eu2 104.8(2) . .
Eu9 O75 Eu19 109.2(3) . .
Eu2 O75 Eu19 108.9(2) . .
Eu9 O75 H75A 111.2 . .
Eu2 O75 H75A 111.2 . .
Eu19 O75 H75A 111.2 . .
Eu4 O76 Eu9 112.1(3) . .
Eu4 O76 Eu3 108.3(2) . .
Eu9 O76 Eu3 109.7(2) . .
Eu4 O76 H76A 108.9 . .
Eu9 O76 H76A 108.9 . .
Eu3 O76 H76A 108.9 . .
Eu8 O77 Eu12 110.7(3) . .
Eu8 O77 Eu18 112.2(3) . .
Eu12 O77 Eu18 97.9(3) . .
Eu8 O77 H77A 111.8 . .
Eu12 O77 H77A 111.8 . .
Eu18 O77 H77A 111.8 . .
Eu15 O78 Eu15 95.3(4) . 4
Eu4 O79 Eu4 96.0(4) 4 .
Eu15 O80 Eu15 96.7(4) . 4
Eu10 O81 Eu10 98.4(4) 4 .
Eu4 O82 Eu4 96.2(3) . 4
O83 Cl1 O84 110.0(7) . .
O83 Cl1 O110 107.8(8) . .
O84 Cl1 O110 108.6(9) . .
O83 Cl1 O85 111.2(7) . .
O84 Cl1 O85 109.0(7) . .
O110 Cl1 O85 110.2(8) . .
O88 Cl2 O87 109.8(10) . .
O88 Cl2 O89 114.1(10) . .
O87 Cl2 O89 105.6(9) . .
O88 Cl2 O86 109.3(10) . .
O87 Cl2 O86 111.1(10) . .
O89 Cl2 O86 107.0(9) . .
O90 Cl3 O92 109.3(9) . .
O90 Cl3 O93 107.9(9) . .
O92 Cl3 O93 107.7(7) . .
O90 Cl3 O91 117.3(10) . .
O92 Cl3 O91 105.9(8) . .
O93 Cl3 O91 108.4(9) . .
O97 Cl4 O96 112.5(10) . .
O97 Cl4 O95 105.9(11) . .
O96 Cl4 O95 106.8(12) . .
O97 Cl4 O94 104.7(10) . .
O96 Cl4 O94 100.3(11) . .
O95 Cl4 O94 126.7(13) . .
O100 Cl5 O101 110.3(11) . .
O100 Cl5 O98 111.6(12) . .
O101 Cl5 O98 105.4(11) . .
O100 Cl5 O99 107.9(11) . .
O101 Cl5 O99 107.8(10) . .
O98 Cl5 O99 113.7(10) . .
O105 Cl6 O104 100.3(15) . .
O105 Cl6 O103 105.1(15) . .
O104 Cl6 O103 116.3(12) . .
O105 Cl6 O102 121.4(19) . .
O104 Cl6 O102 112.7(17) . .
O103 Cl6 O102 101.7(16) . .
O108 Cl7 O109 146(3) . .
O108 Cl7 O106 114(3) . .
O109 Cl7 O106 99(2) . .
O108 Cl7 O107 83(3) . .
O109 Cl7 O107 102(2) . .
O106 Cl7 O107 95.7(16) . .
O1 C1 C2 106.1(10) . .
O1 C1 C6 110.4(11) . .
C2 C1 C6 110.1(11) . .
O1 C1 H1A 110.1 . .
C2 C1 H1A 110.1 . .
C6 C1 H1A 110.1 . .
O2 C2 C1 109.0(10) . .
O2 C2 C3 105.6(10) . .
C1 C2 C3 114.8(11) . .
O2 C2 H2A 109.1 . .
C1 C2 H2A 109.1 . .
C3 C2 H2A 109.1 . .
O3 C3 C4 114.5(11) . .
O3 C3 C2 107.0(10) . .
C4 C3 C2 109.5(12) . .
O3 C3 H3A 108.6 . .
C4 C3 H3A 108.6 . .
C2 C3 H3A 108.6 . .
C5 C4 C3 113.1(14) . .
C5 C4 H4A 109.0 . .
C3 C4 H4A 109.0 . .
C5 C4 H4B 109.0 . .
C3 C4 H4B 109.0 . .
H4A C4 H4B 107.8 . .
C6 C5 C4 109.7(16) . .
C6 C5 H5A 109.7 . .
C4 C5 H5A 109.7 . .
C6 C5 H5B 109.7 . .
C4 C5 H5B 109.7 . .
H5A C5 H5B 108.2 . .
C5 C6 C1 110.9(15) . .
C5 C6 H6A 109.5 . .
C1 C6 H6A 109.5 . .
C5 C6 H6B 109.5 . .
C1 C6 H6B 109.5 . .
H6A C6 H6B 108.0 . .
O4 C7 C12 112.8(11) . .
O4 C7 C8 105.7(10) . .
C12 C7 C8 108.9(11) . .
O4 C7 H7A 109.8 . .
C12 C7 H7A 109.8 . .
C8 C7 H7A 109.8 . .
O5 C8 C9 110.3(10) . .
O5 C8 C7 106.9(9) . .
C9 C8 C7 115.5(11) . .
O5 C8 H8A 108.0 . .
C9 C8 H8A 108.0 . .
C7 C8 H8A 108.0 . .
O6 C9 C8 104.8(10) . .
O6 C9 C10 111.8(11) . .
C8 C9 C10 112.6(11) . .
O6 C9 H9A 109.1 . .
C8 C9 H9A 109.1 . .
C10 C9 H9A 109.1 . .
C11 C10 C9 111.0(12) . .
C11 C10 H10A 109.4 . .
C9 C10 H10A 109.4 . .
C11 C10 H10B 109.4 . .
C9 C10 H10B 109.4 . .
H10A C10 H10B 108.0 . .
C10 C11 C12 113.4(13) . .
C10 C11 H11A 108.9 . .
C12 C11 H11A 108.9 . .
C10 C11 H11B 108.9 . .
C12 C11 H11B 108.9 . .
H11A C11 H11B 107.7 . .
C7 C12 C11 112.7(12) . .
C7 C12 H12A 109.1 . .
C11 C12 H12A 109.1 . .
C7 C12 H12B 109.1 . .
C11 C12 H12B 109.1 . .
H12A C12 H12B 107.8 . .
C14 C13 O7 109(2) . .
C14 C13 C18 108(2) . .
O7 C13 C18 103(2) . .
C14 C13 H13A 112.1 . .
O7 C13 H13A 112.1 . .
C18 C13 H13A 112.1 . .
C13 C14 C15 120(2) . .
C13 C14 O8 103.7(16) . .
C15 C14 O8 103.9(15) . .
C13 C14 H14A 109.7 . .
C15 C14 H14A 109.7 . .
O8 C14 H14A 109.7 . .
C14 C15 O9 111.3(16) . .
C14 C15 C16 108.6(17) . .
O9 C15 C16 102.6(16) . .
C14 C15 H15A 111.3 . .
O9 C15 H15A 111.3 . .
C16 C15 H15A 111.3 . .
C17 C16 C15 103.1(19) . .
C17 C16 H16A 111.1 . .
C15 C16 H16A 111.1 . .
C17 C16 H16B 111.1 . .
C15 C16 H16B 111.1 . .
H16A C16 H16B 109.1 . .
C16 C17 C18 116(2) . .
C16 C17 H17A 108.2 . .
C18 C17 H17A 108.2 . .
C16 C17 H17B 108.2 . .
C18 C17 H17B 108.2 . .
H17A C17 H17B 107.3 . .
C17 C18 C13 113(2) . .
C17 C18 H18A 109.0 . .
C13 C18 H18A 109.0 . .
C17 C18 H18B 109.0 . .
C13 C18 H18B 109.0 . .
H18A C18 H18B 107.8 . .
C24 C19 O10 114.9(12) . .
C24 C19 C20 113.8(12) . .
O10 C19 C20 103.9(10) . .
C24 C19 H19A 108.0 . .
O10 C19 H19A 108.0 . .
C20 C19 H19A 108.0 . .
O11 C20 C21 108.3(12) . .
O11 C20 C19 109.9(11) . .
C21 C20 C19 112.6(12) . .
O11 C20 H20A 108.7 . .
C21 C20 H20A 108.7 . .
C19 C20 H20A 108.7 . .
O12 C21 C20 106.6(12) . .
O12 C21 C22 111.1(12) . .
C20 C21 C22 111.9(13) . .
O12 C21 H21A 109.0 . .
C20 C21 H21A 109.0 . .
C22 C21 H21A 109.0 . .
C23 C22 C21 115.6(16) . .
C23 C22 H22A 108.4 . .
C21 C22 H22A 108.4 . .
C23 C22 H22B 108.4 . .
C21 C22 H22B 108.4 . .
H22A C22 H22B 107.4 . .
C22 C23 C24 111.8(17) . .
C22 C23 H23A 109.3 . .
C24 C23 H23A 109.3 . .
C22 C23 H23B 109.3 . .
C24 C23 H23B 109.3 . .
H23A C23 H23B 107.9 . .
C19 C24 C23 110.6(13) . .
C19 C24 H24A 109.5 . .
C23 C24 H24A 109.5 . .
C19 C24 H24B 109.5 . .
C23 C24 H24B 109.5 . .
H24A C24 H24B 108.1 . .
O13 C25 O14 123.2(10) . .
O13 C25 O15 115.9(9) . .
O14 C25 O15 120.9(9) . .
O13 C25 Eu6 56.4(5) . .
O14 C25 Eu6 178.0(8) . .
O15 C25 Eu6 59.6(5) . .
O18 C26 O17 122.5(11) . .
O18 C26 O16 121.5(10) . .
O17 C26 O16 116.0(9) . .
O18 C26 Eu14 178.1(8) . .
O17 C26 Eu14 57.6(5) . .
O16 C26 Eu14 58.5(5) . .
O20 C27 O19 124.2(10) . .
O20 C27 O21 114.4(10) . .
O19 C27 O21 121.2(10) . .
O20 C27 Eu7 55.7(5) . .
O19 C27 Eu7 175.3(8) . .
O21 C27 Eu7 58.7(5) . .
O24 C28 O23 125.0(9) . .
O24 C28 O22 112.6(8) . .
O23 C28 O22 122.3(9) . .
O24 C28 Eu4 56.2(5) . .
O23 C28 Eu4 177.7(7) . .
O22 C28 Eu4 56.6(5) . .
O27 C29 O25 125.3(9) . .
O27 C29 O26 120.9(9) . .
O25 C29 O26 113.8(9) . .
O27 C29 Eu10 177.8(8) . .
O25 C29 Eu10 56.6(5) . .
O26 C29 Eu10 57.2(5) . .
O29 C30 O30 114.5(9) . .
O29 C30 O28 124.9(9) . .
O30 C30 O28 120.1(9) . .
O29 C30 Eu15 57.0(5) . .
O30 C30 Eu15 57.6(5) . .
O28 C30 Eu15 175.9(7) . .
O31 C31 O32 117.9(15) . .
O31 C31 O33 114.8(15) . .
O32 C31 O33 126.3(14) . .
O31 C31 Eu3 60.8(10) . .
O32 C31 Eu3 157.8(11) . .
O33 C31 Eu3 55.8(7) . .
O34 C32 O35 121.8(15) . .
O34 C32 C33 118.3(14) . .
O35 C32 C33 119.9(14) . .
C32 C33 H33A 109.5 . .
C32 C33 H33B 109.5 . .
H33A C33 H33B 109.5 . .
C32 C33 H33C 109.5 . .
H33A C33 H33C 109.5 . .
H33B C33 H33C 109.5 . .
C35 C34 H34A 109.5 . .
C35 C34 H34B 109.5 . .
H34A C34 H34B 109.5 . .
C35 C34 H34C 109.5 . .
H34A C34 H34C 109.5 . .
H34B C34 H34C 109.5 . .
O37 C35 O36 123.4(11) . .
O37 C35 C34 118.9(12) . .
O36 C35 C34 117.6(12) . .
C37 C36 H36A 109.5 . .
C37 C36 H36B 109.5 . .
H36A C36 H36B 109.5 . .
C37 C36 H36C 109.5 . .
H36A C36 H36C 109.5 . .
H36B C36 H36C 109.5 . .
O38 C37 O39 120.1(10) . .
O38 C37 C36 122.6(11) . .
O39 C37 C36 117.1(10) . .
O38 C37 Eu12 52.5(6) . .
O39 C37 Eu12 68.0(6) . .
C36 C37 Eu12 174.6(9) . .
C39 C38 H38A 109.5 . .
C39 C38 H38B 109.5 . .
H38A C38 H38B 109.5 . .
C39 C38 H38C 109.5 . .
H38A C38 H38C 109.5 . .
H38B C38 H38C 109.5 . .
O41 C39 O40 123.9(10) . .
O41 C39 C38 119.8(11) . .
O40 C39 C38 116.1(11) . .
O41 C39 Eu16 73.2(6) . .
O40 C39 Eu16 50.9(6) . .
C38 C39 Eu16 167.0(9) . .
O43 C40 O42 121.5(10) . .
O43 C40 C41 120.7(11) . .
O42 C40 C41 117.4(11) . .
C40 C41 H41A 109.5 . .
C40 C41 H41B 109.5 . .
H41A C41 H41B 109.5 . .
C40 C41 H41C 109.5 . .
H41A C41 H41C 109.5 . .
H41B C41 H41C 109.5 . .
C43 C42 H42A 109.5 . .
C43 C42 H42B 109.5 . .
H42A C42 H42B 109.5 . .
C43 C42 H42C 109.5 . .
H42A C42 H42C 109.5 . .
H42B C42 H42C 109.5 . .
O45 C43 O44 125.1(11) . .
O45 C43 C42 120.8(14) . .
O44 C43 C42 114.0(14) . .
C45 C44 H44A 112.7 . .
C45 C44 H44B 107.9 . .
H44A C44 H44B 109.5 . .
O46 C45 O47 126.7(13) . .
O46 C45 C44 114.6(15) . .
O47 C45 C44 118.7(13) . .
C47 C46 H46A 109.5 . .
C47 C46 H46B 109.5 . .
H46A C46 H46B 109.5 . .
C47 C46 H46C 109.5 . .
H46A C46 H46C 109.5 . .
H46B C46 H46C 109.5 . .
O49 C47 O48 123.5(11) . .
O49 C47 C46 121.2(12) . .
O48 C47 C46 114.9(12) . .
C49 C48 H48A 109.5 . .
C49 C48 H48B 109.5 . .
H48A C48 H48B 109.5 . .
C49 C48 H48C 109.5 . .
H48A C48 H48C 109.5 . .
H48B C48 H48C 109.5 . .
O51 C49 O50 124.6(10) . .
O51 C49 C48 118.2(11) . .
O50 C49 C48 117.1(11) . .
C51 C50 H50A 109.5 . .
C51 C50 H50B 109.5 . .
H50A C50 H50B 109.5 . .
C51 C50 H50C 109.5 . .
H50A C50 H50C 109.5 . .
H50B C50 H50C 109.5 . .
O52 C51 O53 121.5(11) . .
O52 C51 C50 119.9(11) . .
O53 C51 C50 118.3(11) . .
O52 C51 Eu13 70.9(7) . .
O53 C51 Eu13 50.6(6) . .
C50 C51 Eu13 167.2(9) . .
C53 C52 H52A 109.5 . .
C53 C52 H52B 109.5 . .
H52A C52 H52B 109.5 . .
C53 C52 H52C 109.5 . .
H52A C52 H52C 109.5 . .
H52B C52 H52C 109.5 . .
O54 C53 O55 122.7(9) . .
O54 C53 C52 117.8(9) . .
O55 C53 C52 119.2(9) . .

loop_
_geom_bond_atom_site_label_1
_geom_bond_atom_site_label_2
_geom_bond_distance
_geom_bond_site_symmetry_2
Eu1 O26 2.380(9) .
Eu1 O74 2.431(7) .
Eu1 O73 2.476(7) .
Eu1 O67 2.495(8) .
Eu1 O44 2.499(8) .
Eu1 O65 2.510(7) .
Eu1 O6W 2.565(9) .
Eu1 O18 2.606(9) .
Eu1 Eu13 3.9459(9) .
Eu1 Eu11 4.0084(10) .
Eu1 Eu10 4.0278(10) .
Eu1 Eu8 4.0948(11) .
Eu2 O30 2.432(9) .
Eu2 O50 2.458(7) .
Eu2 O69 2.464(8) .
Eu2 O66 2.466(7) .
Eu2 O71 2.505(7) .
Eu2 O75 2.529(7) .
Eu2 O7W 2.567(9) .
Eu2 O19 2.573(8) .
Eu2 Eu16 3.9428(9) .
Eu2 Eu9 3.9949(11) .
Eu2 Eu15 4.0532(9) .
Eu2 Eu11 4.1197(9) .
Eu3 O22 2.387(9) .
Eu3 O56 2.450(7) .
Eu3 O33 2.453(8) .
Eu3 O36 2.460(8) .
Eu3 O76 2.515(7) .
Eu3 O16W 2.548(9) .
Eu3 O57 2.551(8) .
Eu3 O31 2.583(16) .
Eu3 O14 2.614(9) .
Eu3 C31 2.959(19) .
Eu3 Eu12 3.9834(9) .
Eu3 Eu8 4.0046(9) .
Eu4 O43 2.432(8) .
Eu4 O37 2.434(9) .
Eu4 O58 2.451(5) .
Eu4 O76 2.479(7) .
Eu4 O24 2.513(7) .
Eu4 O22 2.515(9) .
Eu4 O28 2.587(7) .
Eu4 O82 2.707(7) .
Eu4 O79 2.710(8) .
Eu4 C28 2.991(9) .
Eu4 Eu4 4.0285(12) 4
Eu5 O25 2.461(7) 4
Eu5 O25 2.461(7) .
Eu5 O29 2.477(7) .
Eu5 O29 2.477(7) 4
Eu5 O24 2.496(7) .
Eu5 O24 2.497(7) 4
Eu5 O61 2.604(10) .
Eu5 O58 2.604(10) .
Eu5 O62 2.609(9) .
Eu5 Eu10 4.1097(10) 4
Eu5 Eu10 4.1098(10) .
Eu5 Eu15 4.1150(9) .
Eu6 O60 2.469(7) .
Eu6 O68 2.475(8) .
Eu6 O59 2.477(7) .
Eu6 O63 2.487(8) .
Eu6 O4 2.513(8) .
Eu6 O6 2.531(9) .
Eu6 O13 2.538(8) .
Eu6 O15 2.605(8) .
Eu6 O5 2.650(9) .
Eu6 C25 3.014(11) .
Eu6 Eu7 3.7242(10) .
Eu6 Eu14 3.7475(9) .
Eu7 O70 2.450(8) .
Eu7 O60 2.499(8) .
Eu7 O63 2.499(7) .
Eu7 O3 2.500(9) .
Eu7 O59 2.509(7) .
Eu7 O1 2.519(9) .
Eu7 O20 2.531(8) .
Eu7 O21 2.595(7) .
Eu7 O2 2.636(9) .
Eu7 C27 3.027(12) .
Eu7 Eu14 3.7677(10) .
Eu8 O77 2.424(7) .
Eu8 O33 2.462(8) .
Eu8 O65 2.478(7) .
Eu8 O48 2.487(9) .
Eu8 O57 2.524(8) .
Eu8 O23 2.593(8) .
Eu8 O18 2.616(9) .
Eu8 O5W 2.639(9) .
Eu8 Eu12 4.0568(10) .
Eu8 Eu18 4.0956(11) .
Eu9 O64 2.452(7) .
Eu9 O69 2.460(7) .
Eu9 O42 2.494(8) .
Eu9 O76 2.506(7) .
Eu9 O75 2.514(7) .
Eu9 O28 2.562(7) .
Eu9 O14 2.573(9) .
Eu9 O15W 2.596(9) .
Eu9 O31 2.814(15) .
Eu9 Eu16 4.0365(10) .
Eu10 O62 2.437(6) .
Eu10 O45 2.441(10) .
Eu10 O49 2.447(9) .
Eu10 O65 2.459(7) .
Eu10 O25 2.520(7) .
Eu10 O26 2.529(9) .
Eu10 O23 2.567(8) .
Eu10 O81 2.651(8) .
Eu10 O47 2.834(9) .
Eu10 C29 2.991(10) .
Eu10 Eu10 4.0136(13) 4
Eu11 O72 2.428(7) .
Eu11 O55 2.462(8) .
Eu11 O71 2.491(7) .
Eu11 O73 2.496(7) .
Eu11 O67 2.538(7) .
Eu11 O10W 2.566(11) .
Eu11 O19 2.573(8) .
Eu11 O27 2.579(7) .
Eu11 Eu13 4.0459(9) .
Eu11 Eu17 4.0763(9) .
Eu12 O16 2.403(8) .
Eu12 O15 2.435(8) .
Eu12 O56 2.484(8) .
Eu12 O77 2.507(7) .
Eu12 O38 2.519(8) .
Eu12 O68 2.527(8) .
Eu12 O18W 2.581(9) .
Eu12 O33 2.635(8) .
Eu12 O39 2.861(9) .
Eu12 C37 3.079(11) .
Eu12 Eu18 3.7826(9) .
Eu13 O74 2.447(7) .
Eu13 O20 2.449(8) .
Eu13 O17 2.483(8) .
Eu13 O53 2.501(8) .
Eu13 O72 2.505(7) .
Eu13 O9W 2.533(8) .
Eu13 O70 2.541(8) .
Eu13 O73 2.607(7) .
Eu13 O52 2.970(9) .
Eu13 C51 3.131(12) .
Eu13 Eu17 3.7637(9) .
Eu14 O70 2.463(8) .
Eu14 O8W 2.511(12) .
Eu14 O59 2.522(7) .
Eu14 O35 2.527(9) .
Eu14 O68 2.530(8) .
Eu14 O63 2.548(8) .
Eu14 O1W 2.555(11) .
Eu14 O17 2.603(8) .
Eu14 O16 2.618(8) .
Eu14 C26 3.057(11) .
Eu15 O54 2.432(8) .
Eu15 O51 2.444(8) .
Eu15 O61 2.446(5) .
Eu15 O71 2.481(7) .
Eu15 O29 2.530(7) .
Eu15 O30 2.541(9) .
Eu15 O27 2.566(7) .
Eu15 O80 2.713(8) .
Eu15 O78 2.742(8) .
Eu15 C30 2.989(10) .
Eu15 Eu15 4.0528(12) 4
Eu16 O66 2.427(7) .
Eu16 O21 2.438(8) .
Eu16 O13 2.453(7) .
Eu16 O64 2.470(7) .
Eu16 O60 2.502(7) .
Eu16 O40 2.526(8) .
Eu16 O17W 2.564(9) .
Eu16 O69 2.594(7) .
Eu16 O41 3.027(9) .
Eu16 C39 3.136(11) .
Eu16 Eu19 3.7777(9) .
Eu17 O72 2.459(7) .
Eu17 O10 2.493(10) .
Eu17 O74 2.506(7) .
Eu17 O11W 2.506(9) .
Eu17 O52 2.507(8) .
Eu17 O67 2.516(7) .
Eu17 O12 2.529(9) .
Eu17 O11 2.567(8) .
Eu17 O2W 2.582(9) .
Eu18 O20W 2.490(10) .
Eu18 O77 2.509(8) .
Eu18 O56 2.512(8) .
Eu18 O39 2.513(9) .
Eu18 O57 2.525(8) .
Eu18 O8 2.535(10) .
Eu18 O7 2.538(13) .
Eu18 O4W 2.568(10) .
Eu18 O9 2.602(11) .
Eu19 O66 2.480(7) .
Eu19 O19W 2.489(10) .
Eu19 O64 2.508(7) .
Eu19 O41 2.514(9) .
Eu19 O75 2.544(7) .
Eu19 O12W 2.547(10) .
Eu19 O14W 2.562(11) .
Eu19 O13W 2.612(11) .
Eu19 O3W 2.623(10) .
O1 C1 1.490(16) .
O2 C2 1.476(16) .
O3 C3 1.475(17) .
O4 C7 1.468(16) .
O5 C8 1.468(15) .
O6 C9 1.506(17) .
O7 C13 1.53(3) .
O8 C14 1.59(2) .
O9 C15 1.53(2) .
O10 C19 1.541(16) .
O11 C20 1.413(17) .
O12 C21 1.531(19) .
O13 C25 1.289(13) .
O14 C25 1.339(14) .
O15 C25 1.364(13) .
O16 C26 1.343(14) .
O17 C26 1.299(14) .
O18 C26 1.288(14) .
O19 C27 1.320(14) .
O20 C27 1.318(14) .
O21 C27 1.358(14) .
O22 C28 1.345(13) .
O23 C28 1.307(12) .
O24 C28 1.292(12) .
O25 C29 1.305(13) .
O26 C29 1.356(14) .
O27 C29 1.298(13) .
O28 C30 1.311(12) .
O29 C30 1.294(12) .
O30 C30 1.305(13) .
O31 C31 1.38(2) .
O32 C31 1.48(2) .
O33 C31 1.50(2) .
O34 C32 1.27(2) .
O35 C32 1.356(17) .
O36 C35 1.329(14) .
O37 C35 1.265(15) .
O38 C37 1.256(14) .
O39 C37 1.333(14) .
O40 C39 1.297(14) .
O41 C39 1.297(15) .
O42 C40 1.311(15) .
O43 C40 1.298(14) .
O44 C43 1.290(15) .
O45 C43 1.246(16) .
O46 C45 1.316(16) .
O47 C45 1.434(15) .
O47 Eu10 2.834(9) 4
O48 C47 1.297(15) .
O49 C47 1.279(16) .
O50 C49 1.319(13) .
O51 C49 1.236(14) .
O52 C51 1.270(15) .
O53 C51 1.351(15) .
O54 C53 1.286(12) .
O55 C53 1.290(12) .
O56 H56A 1.0000 .
O57 H57A 1.0000 .
O58 Eu4 2.451(5) 4
O58 H58A 1.0000 .
O59 H59A 1.0000 .
O60 H60A 1.0000 .
O61 Eu15 2.446(5) 4
O61 H61A 1.0000 .
O62 Eu10 2.436(6) 4
O62 H62A 1.0000 .
O63 H63A 1.0000 .
O64 H64A 1.0000 .
O65 H65A 1.0000 .
O66 H66A 1.0000 .
O67 H67A 1.0000 .
O68 H68A 1.0000 .
O69 H69A 1.0000 .
O70 H70A 1.0000 .
O71 H71A 1.0000 .
O72 H72A 1.0000 .
O73 H73A 1.0000 .
O74 H74A 1.0000 .
O75 H75A 1.0000 .
O76 H76A 1.0000 .
O77 H77A 1.0000 .
O78 Eu15 2.742(8) 4
O79 Eu4 2.710(8) 4
O80 Eu15 2.713(8) 4
O81 Eu10 2.650(8) 4
O82 Eu4 2.707(7) 4
O83 Cl1 1.468(13) .
O84 Cl1 1.482(14) .
O85 Cl1 1.502(12) .
O86 Cl2 1.480(16) .
O87 Cl2 1.423(14) .
O88 Cl2 1.423(15) .
O89 Cl2 1.468(12) .
O90 Cl3 1.475(16) .
O91 Cl3 1.495(18) .
O92 Cl3 1.492(12) .
O93 Cl3 1.492(12) .
O94 Cl4 1.61(2) .
O95 Cl4 1.53(2) .
O96 Cl4 1.440(18) .
O97 Cl4 1.358(14) .
O98 Cl5 1.47(2) .
O99 Cl5 1.498(16) .
O100 Cl5 1.43(2) .
O101 Cl5 1.467(17) .
O102 Cl6 1.70(4) .
O103 Cl6 1.46(2) .
O104 Cl6 1.430(19) .
O105 Cl6 1.32(3) .
O106 Cl7 1.44(3) .
O107 Cl7 1.59(2) .
O108 Cl7 1.32(6) .
O109 Cl7 1.43(5) .
O110 Cl1 1.487(16) .
C1 C2 1.564(19) .
C1 C6 1.65(2) .
C1 H1A 1.0000 .
C2 C3 1.60(2) .
C2 H2A 1.0000 .
C3 C4 1.58(2) .
C3 H3A 1.0000 .
C4 C5 1.57(3) .
C4 H4A 0.9900 .
C4 H4B 0.9900 .
C5 C6 1.57(3) .
C5 H5A 0.9900 .
C5 H5B 0.9900 .
C6 H6A 0.9900 .
C6 H6B 0.9900 .
C7 C12 1.537(19) .
C7 C8 1.623(19) .
C7 H7A 1.0000 .
C8 C9 1.542(17) .
C8 H8A 1.0000 .
C9 C10 1.549(19) .
C9 H9A 1.0000 .
C10 C11 1.55(2) .
C10 H10A 0.9900 .
C10 H10B 0.9900 .
C11 C12 1.55(2) .
C11 H11A 0.9900 .
C11 H11B 0.9900 .
C12 H12A 0.9900 .
C12 H12B 0.9900 .
C13 C14 1.49(4) .
C13 C18 1.61(3) .
C13 H13A 1.0000 .
C14 C15 1.52(3) .
C14 H14A 1.0000 .
C15 C16 1.87(3) .
C15 H15A 1.0000 .
C16 C17 1.50(2) .
C16 H16A 0.9900 .
C16 H16B 0.9900 .
C17 C18 1.53(2) .
C17 H17A 0.9900 .
C17 H17B 0.9900 .
C18 H18A 0.9900 .
C18 H18B 0.9900 .
C19 C24 1.45(2) .
C19 C20 1.61(2) .
C19 H19A 1.0000 .
C20 C21 1.56(2) .
C20 H20A 1.0000 .
C21 C22 1.59(2) .
C21 H21A 1.0000 .
C22 C23 1.40(3) .
C22 H22A 0.9900 .
C22 H22B 0.9900 .
C23 C24 1.73(3) .
C23 H23A 0.9900 .
C23 H23B 0.9900 .
C24 H24A 0.9900 .
C24 H24B 0.9900 .
C32 C33 1.50(2) .
C33 H33A 0.9800 .
C33 H33B 0.9800 .
C33 H33C 0.9800 .
C34 C35 1.45(2) .
C34 H34A 0.9800 .
C34 H34B 0.9800 .
C34 H34C 0.9800 .
C36 C37 1.498(18) .
C36 H36A 0.9800 .
C36 H36B 0.9800 .
C36 H36C 0.9800 .
C38 C39 1.570(19) .
C38 H38A 0.9800 .
C38 H38B 0.9800 .
C38 H38C 0.9800 .
C40 C41 1.493(18) .
C41 H41A 0.9800 .
C41 H41B 0.9800 .
C41 H41C 0.9800 .
C42 C43 1.505(19) .
C42 H42A 0.9800 .
C42 H42B 0.9800 .
C42 H42C 0.9800 .
C44 C45 1.476(19) .
C44 H44A 0.9925 .
C44 H44B 0.9929 .
C46 C47 1.55(2) .
C46 H46A 0.9800 .
C46 H46B 0.9800 .
C46 H46C 0.9800 .
C48 C49 1.55(2) .
C48 H48A 0.9800 .
C48 H48B 0.9800 .
C48 H48C 0.9800 .
C50 C51 1.506(19) .
C50 H50A 0.9800 .
C50 H50B 0.9800 .
C50 H50C 0.9800 .
C52 C53 1.540(14) .
C52 H52A 0.9800 .
C52 H52B 0.9800 .
C52 H52C 0.9800 .

loop_
_platon_squeeze_void_nr
_platon_squeeze_void_average_x
_platon_squeeze_void_average_y
_platon_squeeze_void_average_z
_platon_squeeze_void_volume
_platon_squeeze_void_count_electrons
_platon_squeeze_void_content
1 0.000 0.000 -0.083 5208 1826 ' '
2 0.500 0.500 -0.031 5207 1826 ' '
3 0.191 0.129 0.165 12 6 ' '
4 0.309 0.629 0.165 12 6 ' '
5 0.691 0.629 0.165 12 6 ' '
6 0.809 0.129 0.165 12 6 ' '
7 0.189 0.560 0.310 97 40 ' '
8 0.311 0.060 0.310 97 40 ' '
9 0.689 0.060 0.310 97 40 ' '
10 0.811 0.560 0.310 97 40 ' '
11 0.000 0.439 0.375 7 3 ' '
12 0.500 0.939 0.375 7 3 ' '
13 0.191 0.871 0.665 12 6 ' '
14 0.309 0.371 0.665 11 6 ' '
15 0.691 0.371 0.665 12 6 ' '
16 0.809 0.871 0.665 11 6 ' '
17 0.189 0.440 0.810 96 40 ' '
18 0.311 0.940 0.810 97 40 ' '
19 0.689 0.940 0.810 96 40 ' '
20 0.811 0.440 0.810 97 40 ' '
21 0.000 0.561 0.875 7 3 ' '
22 0.500 0.061 0.875 7 3 ' '
